data_7103680
loop_
_publ_author_name
'Euan Kenneth Brechin'
'George Christon'
'Monica Soler'
'Simon J. Teat'
'Wolfgang Wernsdorfer'

_publ_section_title
;
Dodecanuclear and octanuclear manganese rods
;
_journal_name_full 'Chemical communications (Cambridge, England)'
_journal_paper_doi 10.1039/b302057f
_journal_year 2003
_chemical_formula_sum 'C123 H130.5 Mn12 N2 O44.25'
_chemical_formula_weight 3004.07
_chemical_name_systematic
;
?
;
_space_group_IT_number 14
_symmetry_cell_setting monoclinic
_symmetry_space_group_name_Hall '-P 2ybc'
_symmetry_space_group_name_H-M 'P 1 21/c 1'
_atom_sites_solution_hydrogens geom
_atom_sites_solution_primary direct
_atom_sites_solution_secondary difmap
_audit_creation_method SHELXL-97
_cell_angle_alpha 90.00
_cell_angle_beta 90.085(2)
_cell_angle_gamma 90.00
_cell_formula_units_Z 4
_cell_length_a 18.4232(10)
_cell_length_b 28.2986(15)
_cell_length_c 26.5871(14)
_cell_measurement_reflns_used 20673
_cell_measurement_temperature 150(2)
_cell_measurement_theta_max 22.43
_cell_measurement_theta_min 2.22
_cell_volume 13861.2(13)
_computing_cell_refinement 'Bruker SAINT'
_computing_data_collection 'Bruker SMART'
_computing_data_reduction 'Bruker SAINT'
_computing_molecular_graphics 'Bruker SHELXTL'
_computing_publication_material 'Bruker SHELXTL and local programs'
_computing_structure_refinement 'Bruker SHELXTL'
_computing_structure_solution 'Bruker SHELXTL'
_diffrn_ambient_temperature 150(2)
_diffrn_measured_fraction_theta_full 0.998
_diffrn_measured_fraction_theta_max 0.998
_diffrn_measurement_device_type 'Bruker SMART 1K CCD diffractometer'
_diffrn_measurement_method '\w rotation with narrow frames'
_diffrn_radiation_monochromator 'silicon 111'
_diffrn_radiation_source 'Daresbury SRS station 9.8'
_diffrn_radiation_type synchrotron
_diffrn_radiation_wavelength 0.6867
_diffrn_reflns_av_R_equivalents 0.0492
_diffrn_reflns_av_sigmaI/netI 0.0790
_diffrn_reflns_limit_h_max 19
_diffrn_reflns_limit_h_min -20
_diffrn_reflns_limit_k_max 31
_diffrn_reflns_limit_k_min -29
_diffrn_reflns_limit_l_max 27
_diffrn_reflns_limit_l_min -29
_diffrn_reflns_number 61081
_diffrn_reflns_theta_full 22.43
_diffrn_reflns_theta_max 22.43
_diffrn_reflns_theta_min 1.83
_diffrn_standards_decay_% 10
_diffrn_standards_number 0
_exptl_absorpt_coefficient_mu 1.132
_exptl_absorpt_correction_T_max 0.99
_exptl_absorpt_correction_T_min 0.78
_exptl_absorpt_correction_type multi-scan
_exptl_crystal_colour orange/brown
_exptl_crystal_density_diffrn 1.440
_exptl_crystal_density_method 'not measured'
_exptl_crystal_description plate
_exptl_crystal_F_000 6146
_exptl_crystal_size_max 0.20
_exptl_crystal_size_mid 0.07
_exptl_crystal_size_min 0.01
_refine_diff_density_max 1.030
_refine_diff_density_min -0.577
_refine_diff_density_rms 0.114
_refine_ls_extinction_method none
_refine_ls_goodness_of_fit_ref 1.032
_refine_ls_hydrogen_treatment constr
_refine_ls_matrix_type full
_refine_ls_number_parameters 1815
_refine_ls_number_reflns 19860
_refine_ls_number_restraints 778
_refine_ls_restrained_S_all 1.041
_refine_ls_R_factor_all 0.1069
_refine_ls_R_factor_gt 0.0732
_refine_ls_shift/su_max 0.000
_refine_ls_shift/su_mean 0.000
_refine_ls_structure_factor_coef Fsqd
_refine_ls_weighting_details 'calc w==1/[\s^2^(Fo^2^)+(0.1274P)^2^+38.7675P] where P==(Fo^2^+2Fc^2^)/3'
_refine_ls_weighting_scheme calc
_refine_ls_wR_factor_gt 0.2086
_refine_ls_wR_factor_ref 0.2463
_reflns_number_gt 13320
_reflns_number_total 19860
_reflns_threshold_expression I>2\s(I)
_cod_data_source_file b302057f.txt
_cod_data_source_block ekb46
_cod_original_sg_symbol_H-M P2(1)/c
_cod_original_formula_sum 'C123 H130.50 Mn12 N2 O44.25'
_cod_database_code 7103680

loop_
_symmetry_equiv_pos_as_xyz
'x, y, z'
'-x, y+1/2, -z+1/2'
'-x, -y, -z'
'x, -y-1/2, z-1/2'

loop_
_atom_site_label
_atom_site_type_symbol
_atom_site_fract_x
_atom_site_fract_y
_atom_site_fract_z
_atom_site_U_iso_or_equiv
_atom_site_adp_type
_atom_site_occupancy
_atom_site_symmetry_multiplicity
_atom_site_calc_flag
_atom_site_refinement_flags
_atom_site_disorder_assembly
_atom_site_disorder_group
Mn1 Mn 0.93376(7) 0.10258(4) 0.32919(5) 0.0640(4) Uani 1 1 d . A .
Mn2 Mn 0.78364(6) 0.04680(4) 0.31440(5) 0.0572(3) Uani 1 1 d . A .
Mn3 Mn 0.78130(7) 0.16088(4) 0.29536(5) 0.0592(3) Uani 1 1 d . A .
Mn4 Mn 0.66689(6) 0.08478(4) 0.24491(4) 0.0470(3) Uani 1 1 d . A .
Mn5 Mn 0.66076(7) 0.19384(4) 0.21730(4) 0.0519(3) Uani 1 1 d . A .
Mn6 Mn 0.56542(6) 0.12042(3) 0.15915(4) 0.0465(3) Uani 1 1 d . A .
Mn7 Mn 0.56066(7) 0.21940(4) 0.13811(4) 0.0508(3) Uani 1 1 d . A .
Mn8 Mn 0.46752(6) 0.14469(3) 0.07857(4) 0.0464(3) Uani 1 1 d . A .
Mn9 Mn 0.45887(6) 0.25310(3) 0.05164(4) 0.0480(3) Uani 1 1 d . A .
Mn10 Mn 0.34460(6) 0.17570(4) 0.00056(4) 0.0509(3) Uani 1 1 d . A .
Mn11 Mn 0.34484(7) 0.29111(4) -0.01989(4) 0.0541(3) Uani 1 1 d . A .
Mn12 Mn 0.19713(7) 0.23322(4) -0.04281(4) 0.0568(3) Uani 1 1 d . A .
O1 O 0.8426(3) 0.09913(16) 0.3055(2) 0.0577(13) Uani 1 1 d . . .
O2 O 0.9181(4) 0.0565(2) 0.3902(2) 0.0777(17) Uani 1 1 d . . .
O3 O 0.7994(3) 0.04322(19) 0.3871(2) 0.0693(15) Uani 1 1 d . . .
O4 O 0.9082(4) 0.1543(2) 0.3838(2) 0.0753(16) Uani 1 1 d D . .
O5 O 0.7970(4) 0.1820(2) 0.3701(2) 0.0801(17) Uani 1 1 d D . .
O6 O 0.9662(3) 0.15240(19) 0.2775(2) 0.0686(15) Uani 1 1 d . . .
O7 O 0.8682(3) 0.19728(19) 0.2632(2) 0.0740(16) Uani 1 1 d . . .
O8 O 0.9659(3) 0.04537(19) 0.2867(2) 0.0715(16) Uani 1 1 d D . .
O9 O 0.8689(3) -0.00162(18) 0.2954(2) 0.0633(14) Uani 1 1 d D . .
O10 O 0.6975(3) 0.10400(15) 0.31118(18) 0.0514(12) Uani 1 1 d . . .
O11 O 0.6869(3) 0.20350(16) 0.28540(18) 0.0561(13) Uani 1 1 d . . .
O12 O 0.5915(3) 0.12966(15) 0.24313(16) 0.0470(11) Uani 1 1 d . . .
O13 O 0.7539(3) 0.04814(17) 0.24279(18) 0.0538(12) Uani 1 1 d . . .
O14 O 0.7381(3) 0.14677(16) 0.21853(18) 0.0523(12) Uani 1 1 d . . .
O15 O 0.6441(2) 0.07541(15) 0.17547(17) 0.0477(11) Uani 1 1 d . . .
O16 O 0.7074(3) -0.00004(16) 0.32660(19) 0.0563(13) Uani 1 1 d . . .
O17 O 0.6125(3) 0.02606(16) 0.28033(18) 0.0523(12) Uani 1 1 d . . .
O18 O 0.6308(3) 0.17242(15) 0.15163(17) 0.0499(12) Uani 1 1 d . . .
O19 O 0.5737(3) 0.23031(16) 0.21743(17) 0.0565(13) Uani 1 1 d . . .
O20 O 0.7198(3) 0.25078(18) 0.1806(2) 0.0635(14) Uani 1 1 d D . .
O21 O 0.6331(3) 0.26882(17) 0.1247(2) 0.0638(14) Uani 1 1 d D . .
O22 O 0.4959(3) 0.16718(15) 0.14447(16) 0.0473(11) Uani 1 1 d . . .
O23 O 0.5549(3) 0.10825(16) 0.08035(17) 0.0528(12) Uani 1 1 d . . .
O24 O 0.4900(3) 0.07388(16) 0.17670(18) 0.0535(12) Uani 1 1 d . . .
O25 O 0.4075(3) 0.08874(17) 0.11600(19) 0.0572(13) Uani 1 1 d . . .
O26 O 0.5373(3) 0.20965(15) 0.05418(16) 0.0497(12) Uani 1 1 d . . .
O27 O 0.4436(3) 0.13569(15) 0.01008(17) 0.0487(11) Uani 1 1 d . . .
O28 O 0.4301(3) 0.23480(15) -0.01467(16) 0.0488(11) Uani 1 1 d . . .
O29 O 0.4803(3) 0.26300(15) 0.12089(16) 0.0500(12) Uani 1 1 d . . .
O30 O 0.3706(3) 0.28840(16) 0.05246(16) 0.0522(12) Uani 1 1 d . . .
O31 O 0.3894(3) 0.19058(15) 0.07746(16) 0.0481(11) Uani 1 1 d . . .
O32 O 0.5100(3) 0.31517(17) 0.02013(18) 0.0581(13) Uani 1 1 d . . .
O33 O 0.4149(3) 0.34271(17) -0.02464(19) 0.0621(14) Uani 1 1 d . . .
O34 O 0.2857(3) 0.23891(16) -0.01437(17) 0.0541(12) Uani 1 1 d . . .
O35 O 0.2535(3) 0.14418(19) 0.0354(2) 0.0663(14) Uani 1 1 d . . .
O36 O 0.1589(3) 0.1894(2) 0.0144(2) 0.0716(15) Uani 1 1 d . . .
O37 O 0.3338(3) 0.14920(19) -0.0739(2) 0.0657(14) Uani 1 1 d . . .
O38 O 0.2233(3) 0.17795(19) -0.0879(2) 0.0669(15) Uani 1 1 d . . .
O39 O 0.3390(3) 0.2964(2) -0.09286(19) 0.0666(15) Uani 1 1 d . . .
O40 O 0.2236(3) 0.2749(2) -0.1074(2) 0.0692(15) Uani 1 1 d . . .
O41 O 0.2573(3) 0.33703(18) -0.0010(2) 0.0640(14) Uani 1 1 d . . .
O42 O 0.1579(3) 0.29067(19) -0.0069(2) 0.0684(15) Uani 1 1 d . . .
N1 N 1.0404(4) 0.1040(2) 0.3540(3) 0.076(2) Uani 1 1 d . . .
N2 N 0.0971(4) 0.2270(2) -0.0768(3) 0.0696(19) Uani 1 1 d DU . .
C1 C 0.8602(6) 0.0445(3) 0.4104(3) 0.066(2) Uani 1 1 d . . .
C2 C 0.8591(6) 0.0298(3) 0.4645(4) 0.078(3) Uani 1 1 d . . .
C3 C 0.9224(7) 0.0360(4) 0.4940(4) 0.105(4) Uani 1 1 d . . .
H3A H 0.9654 0.0483 0.4793 0.126 Uiso 1 1 calc R . .
C4 C 0.9212(9) 0.0241(4) 0.5443(5) 0.115(4) Uani 1 1 d . . .
H4A H 0.9619 0.0301 0.5653 0.138 Uiso 1 1 calc R . .
C5 C 0.8625(10) 0.0042(5) 0.5624(5) 0.130(5) Uani 1 1 d . . .
H5A H 0.8625 -0.0054 0.5966 0.155 Uiso 1 1 calc R . .
C6 C 0.8017(9) -0.0034(6) 0.5346(6) 0.160(7) Uani 1 1 d . . .
H6A H 0.7604 -0.0177 0.5496 0.193 Uiso 1 1 calc R . .
C7 C 0.8001(7) 0.0098(5) 0.4850(5) 0.114(4) Uani 1 1 d . . .
H7A H 0.7577 0.0048 0.4654 0.137 Uiso 1 1 calc R . .
C8 C 0.8527(17) 0.1788(6) 0.3916(7) 0.048(6) Uani 0.50 1 d PD A 1
C9 C 0.8637(14) 0.2126(7) 0.4429(8) 0.101(4) Uani 0.50 1 d PDU A 1
C10 C 0.9307(14) 0.2106(8) 0.4712(10) 0.108(4) Uani 0.50 1 d PDU A 1
H10 H 0.9692 0.1903 0.4614 0.130 Uiso 0.50 1 calc PR A 1
C11 C 0.9366(13) 0.2404(8) 0.5147(8) 0.110(4) Uani 0.50 1 d PDU A 1
H11A H 0.9794 0.2405 0.5347 0.131 Uiso 0.50 1 calc PR A 1
C12 C 0.8780(12) 0.2691(7) 0.5268(8) 0.112(4) Uani 0.50 1 d PDU A 1
H12A H 0.8816 0.2889 0.5555 0.134 Uiso 0.50 1 calc PR A 1
C13 C 0.8141(13) 0.2701(8) 0.4985(7) 0.109(4) Uani 0.50 1 d PDU A 1
H13A H 0.7754 0.2903 0.5082 0.131 Uiso 0.50 1 calc PR A 1
C14 C 0.8072(12) 0.2416(7) 0.4563(7) 0.100(4) Uani 0.50 1 d PDU A 1
H14A H 0.7638 0.2422 0.4369 0.120 Uiso 0.50 1 calc PR A 1
C8' C 0.852(2) 0.1763(8) 0.4032(16) 0.095(5) Uani 0.50 1 d PDU A 2
C9' C 0.8440(15) 0.1919(5) 0.4487(9) 0.098(4) Uani 0.50 1 d PDU A 2
C10' C 0.9003(15) 0.1971(7) 0.4796(10) 0.108(4) Uani 0.50 1 d PDU A 2
H10C H 0.9470 0.1889 0.4672 0.130 Uiso 0.50 1 calc PR A 2
C11' C 0.8955(14) 0.2140(7) 0.5296(8) 0.113(4) Uani 0.50 1 d PDU A 2
H11B H 0.9378 0.2169 0.5499 0.136 Uiso 0.50 1 calc PR A 2
C12' C 0.8318(13) 0.2255(6) 0.5475(8) 0.111(4) Uani 0.50 1 d PDU A 2
H12B H 0.8267 0.2369 0.5810 0.133 Uiso 0.50 1 calc PR A 2
C13' C 0.7739(14) 0.2209(7) 0.5174(8) 0.113(4) Uani 0.50 1 d PDU A 2
H13B H 0.7276 0.2294 0.5302 0.135 Uiso 0.50 1 calc PR A 2
C14' C 0.7780(13) 0.2049(7) 0.4701(8) 0.106(4) Uani 0.50 1 d PDU A 2
H14B H 0.7348 0.2023 0.4507 0.128 Uiso 0.50 1 calc PR A 2
C15 C 0.9326(5) 0.1875(3) 0.2582(3) 0.063(2) Uani 1 1 d . A .
C16 C 0.9768(5) 0.2218(3) 0.2277(4) 0.077(3) Uani 1 1 d . . .
C17 C 1.0514(5) 0.2250(4) 0.2357(4) 0.091(3) Uani 1 1 d . A .
H17A H 1.0739 0.2045 0.2593 0.110 Uiso 1 1 calc R . .
C18 C 1.0921(6) 0.2566(4) 0.2107(5) 0.108(4) Uani 1 1 d . . .
H18A H 1.1423 0.2600 0.2179 0.130 Uiso 1 1 calc R A .
C19 C 1.0592(8) 0.2842(5) 0.1740(6) 0.139(6) Uani 1 1 d . A .
H19A H 1.0878 0.3054 0.1546 0.167 Uiso 1 1 calc R . .
C20 C 0.9861(7) 0.2812(5) 0.1656(6) 0.131(5) Uani 1 1 d . . .
H20A H 0.9641 0.3002 0.1404 0.158 Uiso 1 1 calc R A .
C21 C 0.9448(6) 0.2510(4) 0.1933(4) 0.095(3) Uani 1 1 d . A .
H21A H 0.8937 0.2503 0.1888 0.114 Uiso 1 1 calc R . .
C22 C 0.933(2) 0.0052(12) 0.2840(4) 0.075(3) Uani 0.50 1 d PDU A 1
C23 C 0.9766(13) -0.0357(9) 0.2655(4) 0.090(3) Uani 0.50 1 d PDU A 1
C24 C 0.9476(13) -0.0792(9) 0.2586(6) 0.096(3) Uani 0.50 1 d PDU A 1
H24 H 0.8976 -0.0836 0.2658 0.115 Uiso 0.50 1 calc PR A 1
C25 C 0.9872(12) -0.1176(8) 0.2417(8) 0.104(3) Uani 0.50 1 d PDU A 1
H25 H 0.9643 -0.1475 0.2377 0.124 Uiso 0.50 1 calc PR A 1
C26 C 1.0570(12) -0.1127(8) 0.2310(7) 0.113(4) Uani 0.50 1 d PDU A 1
H26 H 1.0844 -0.1388 0.2192 0.135 Uiso 0.50 1 calc PR A 1
C27 C 1.0895(12) -0.0692(8) 0.2373(8) 0.113(4) Uani 0.50 1 d PDU A 1
H27 H 1.1396 -0.0656 0.2296 0.136 Uiso 0.50 1 calc PR A 1
C28 C 1.0486(14) -0.0287(8) 0.2554(7) 0.105(3) Uani 0.50 1 d PDU A 1
H28 H 1.0709 0.0012 0.2600 0.126 Uiso 0.50 1 calc PR A 1
C22' C 0.933(2) 0.0074(12) 0.2797(5) 0.074(3) Uani 0.50 1 d PDU A 2
C23' C 0.9710(13) -0.0310(8) 0.2510(5) 0.087(3) Uani 0.50 1 d PDU A 2
C24' C 0.9362(12) -0.0725(9) 0.2426(7) 0.096(3) Uani 0.50 1 d PDU A 2
H24' H 0.8884 -0.0771 0.2549 0.115 Uiso 0.50 1 calc PR A 2
C25' C 0.9706(12) -0.1083(8) 0.2161(8) 0.106(3) Uani 0.50 1 d PDU A 2
H25' H 0.9455 -0.1371 0.2103 0.128 Uiso 0.50 1 calc PR A 2
C26' C 1.0384(12) -0.1032(8) 0.1982(7) 0.111(4) Uani 0.50 1 d PDU A 2
H26' H 1.0607 -0.1284 0.1803 0.133 Uiso 0.50 1 calc PR A 2
C27' C 1.0753(12) -0.0620(8) 0.2056(8) 0.108(3) Uani 0.50 1 d PDU A 2
H27' H 1.1232 -0.0580 0.1931 0.130 Uiso 0.50 1 calc PR A 2
C28' C 1.0395(13) -0.0249(8) 0.2331(7) 0.103(3) Uani 0.50 1 d PDU A 2
H28' H 1.0640 0.0042 0.2388 0.123 Uiso 0.50 1 calc PR A 2
C29 C 1.0557(6) 0.1104(4) 0.4029(5) 0.102(4) Uani 1 1 d . A .
H29A H 1.0178 0.1175 0.4259 0.123 Uiso 1 1 calc R . .
C30 C 1.1265(7) 0.1066(4) 0.4202(5) 0.111(4) Uani 1 1 d . . .
H30A H 1.1366 0.1085 0.4552 0.133 Uiso 1 1 calc R A .
C31 C 1.1826(7) 0.1000(4) 0.3863(5) 0.097(4) Uani 1 1 d . A .
H31A H 1.2317 0.1017 0.3972 0.116 Uiso 1 1 calc R . .
C32 C 1.1665(6) 0.0910(4) 0.3364(5) 0.101(4) Uani 1 1 d . . .
H32A H 1.2034 0.0827 0.3130 0.121 Uiso 1 1 calc R A .
C33 C 1.0936(6) 0.0945(4) 0.3216(4) 0.088(3) Uani 1 1 d . A .
H33A H 1.0817 0.0898 0.2872 0.106 Uiso 1 1 calc R . .
C34 C 0.5937(4) 0.1568(3) 0.3318(3) 0.0542(18) Uani 1 1 d . . .
C35 C 0.6457(4) 0.1169(3) 0.3488(3) 0.0533(18) Uani 1 1 d . A .
H35A H 0.6719 0.1273 0.3794 0.064 Uiso 1 1 calc R . .
H35B H 0.6167 0.0887 0.3578 0.064 Uiso 1 1 calc R . .
C36 C 0.6333(5) 0.2032(3) 0.3237(3) 0.058(2) Uani 1 1 d . A .
H36A H 0.5969 0.2278 0.3156 0.070 Uiso 1 1 calc R . .
H36B H 0.6569 0.2123 0.3557 0.070 Uiso 1 1 calc R . .
C37 C 0.5489(4) 0.1400(3) 0.2865(3) 0.0515(18) Uani 1 1 d . A .
H37A H 0.5216 0.1113 0.2962 0.062 Uiso 1 1 calc R . .
H37B H 0.5132 0.1648 0.2777 0.062 Uiso 1 1 calc R . .
C38 C 0.5394(5) 0.1651(3) 0.3753(3) 0.065(2) Uani 1 1 d . A .
H38A H 0.5055 0.1903 0.3659 0.098 Uiso 1 1 calc R . .
H38B H 0.5659 0.1743 0.4057 0.098 Uiso 1 1 calc R . .
H38C H 0.5122 0.1359 0.3817 0.098 Uiso 1 1 calc R . .
C39 C 0.8029(4) 0.0523(3) 0.2016(3) 0.060(2) Uani 1 1 d . A .
H39A H 0.8117 0.0204 0.1876 0.073 Uiso 1 1 calc R . .
H39B H 0.8498 0.0644 0.2144 0.073 Uiso 1 1 calc R . .
C40 C 0.7803(5) 0.1364(3) 0.1746(3) 0.063(2) Uani 1 1 d . A .
H40A H 0.8314 0.1453 0.1809 0.076 Uiso 1 1 calc R . .
H40B H 0.7623 0.1558 0.1462 0.076 Uiso 1 1 calc R . .
C41 C 0.7025(4) 0.0682(3) 0.1399(3) 0.061(2) Uani 1 1 d . A .
H41A H 0.6911 0.0858 0.1087 0.073 Uiso 1 1 calc R . .
H41B H 0.7050 0.0342 0.1313 0.073 Uiso 1 1 calc R . .
C42 C 0.7774(4) 0.0843(3) 0.1594(3) 0.0580(19) Uani 1 1 d . . .
C43 C 0.8305(5) 0.0784(3) 0.1150(3) 0.076(2) Uani 1 1 d . A .
H43A H 0.8793 0.0881 0.1255 0.114 Uiso 1 1 calc R . .
H43B H 0.8145 0.0981 0.0868 0.114 Uiso 1 1 calc R . .
H43C H 0.8315 0.0452 0.1045 0.114 Uiso 1 1 calc R . .
C44 C 0.6412(4) -0.0017(2) 0.3121(3) 0.0500(17) Uani 1 1 d . A .
C45 C 0.5968(4) -0.0397(2) 0.3344(3) 0.0512(18) Uani 1 1 d . . .
C46 C 0.6245(5) -0.0680(3) 0.3727(3) 0.064(2) Uani 1 1 d . A .
H46A H 0.6727 -0.0632 0.3843 0.077 Uiso 1 1 calc R . .
C47 C 0.5828(5) -0.1024(3) 0.3935(3) 0.072(2) Uani 1 1 d . . .
H47A H 0.6025 -0.1213 0.4197 0.086 Uiso 1 1 calc R A .
C48 C 0.5124(5) -0.1106(3) 0.3777(3) 0.068(2) Uani 1 1 d . A .
H48A H 0.4843 -0.1352 0.3921 0.082 Uiso 1 1 calc R . .
C49 C 0.4841(5) -0.0819(3) 0.3402(3) 0.078(3) Uani 1 1 d . . .
H49A H 0.4355 -0.0863 0.3290 0.094 Uiso 1 1 calc R A .
C50 C 0.5266(5) -0.0470(3) 0.3193(3) 0.068(2) Uani 1 1 d . A .
H50A H 0.5067 -0.0275 0.2937 0.081 Uiso 1 1 calc R . .
C51 C 0.6914(15) 0.2722(7) 0.1419(9) 0.060(4) Uani 0.50 1 d PDU A 1
C52 C 0.7318(9) 0.3078(5) 0.1133(7) 0.068(2) Uani 0.50 1 d PDU A 1
C53 C 0.7900(9) 0.3265(5) 0.1379(8) 0.075(3) Uani 0.50 1 d PDU A 1
H53 H 0.7994 0.3183 0.1720 0.090 Uiso 0.50 1 calc PR A 1
C54 C 0.8369(11) 0.3586(6) 0.1119(8) 0.092(4) Uani 0.50 1 d PDU A 1
H54A H 0.8777 0.3722 0.1284 0.110 Uiso 0.50 1 calc PR A 1
C55 C 0.8212(11) 0.3698(6) 0.0617(8) 0.094(4) Uani 0.50 1 d PDU A 1
H55A H 0.8519 0.3909 0.0439 0.113 Uiso 0.50 1 calc PR A 1
C56 C 0.7618(10) 0.3504(5) 0.0376(8) 0.087(4) Uani 0.50 1 d PDU A 1
H56A H 0.7517 0.3583 0.0036 0.104 Uiso 0.50 1 calc PR A 1
C57 C 0.7178(10) 0.3200(5) 0.0628(7) 0.077(3) Uani 0.50 1 d PDU A 1
H57A H 0.6769 0.3068 0.0462 0.092 Uiso 0.50 1 calc PR A 1
C51' C 0.6949(13) 0.2793(10) 0.1540(8) 0.060(3) Uani 0.50 1 d PDU A 2
C52' C 0.7286(8) 0.3273(5) 0.1480(5) 0.059(2) Uani 0.50 1 d PDU A 2
C53' C 0.7903(8) 0.3385(6) 0.1757(6) 0.064(3) Uani 0.50 1 d PDU A 2
H53C H 0.8126 0.3154 0.1965 0.077 Uiso 0.50 1 calc PR A 2
C54' C 0.8196(9) 0.3844(6) 0.1727(6) 0.075(3) Uani 0.50 1 d PDU A 2
H54B H 0.8617 0.3926 0.1914 0.090 Uiso 0.50 1 calc PR A 2
C55' C 0.7860(10) 0.4168(6) 0.1425(6) 0.084(4) Uani 0.50 1 d PDU A 2
H55B H 0.8058 0.4477 0.1407 0.101 Uiso 0.50 1 calc PR A 2
C56' C 0.7263(9) 0.4069(6) 0.1153(6) 0.079(3) Uani 0.50 1 d PDU A 2
H56B H 0.7042 0.4303 0.0946 0.095 Uiso 0.50 1 calc PR A 2
C57' C 0.6973(9) 0.3604(5) 0.1184(5) 0.065(3) Uani 0.50 1 d PDU A 2
H57B H 0.6553 0.3525 0.0995 0.078 Uiso 0.50 1 calc PR A 2
C58 C 0.4292(4) 0.0668(2) 0.1541(3) 0.0571(19) Uani 1 1 d D A .
C59 C 0.3809(4) 0.0315(2) 0.1781(4) 0.086(2) Uani 1 1 d DU . .
C60 C 0.3952(6) 0.0147(3) 0.2262(4) 0.108(3) Uani 1 1 d DU A .
H60A H 0.4364 0.0257 0.2443 0.130 Uiso 1 1 calc R . .
C61 C 0.3486(6) -0.0185(4) 0.2477(5) 0.127(3) Uani 1 1 d DU . .
H61A H 0.3586 -0.0301 0.2806 0.152 Uiso 1 1 calc R A .
C62 C 0.2894(6) -0.0346(4) 0.2226(5) 0.131(3) Uani 1 1 d DU A .
H62A H 0.2578 -0.0569 0.2378 0.158 Uiso 1 1 calc R . .
C63 C 0.2752(6) -0.0180(4) 0.1737(5) 0.124(3) Uani 1 1 d DU . .
H63A H 0.2343 -0.0296 0.1558 0.149 Uiso 1 1 calc R A .
C64 C 0.3204(5) 0.0153(3) 0.1513(4) 0.098(3) Uani 1 1 d DU A .
H64A H 0.3103 0.0269 0.1184 0.117 Uiso 1 1 calc R . .
C65 C 0.5811(4) 0.2005(3) 0.0107(3) 0.0539(18) Uani 1 1 d . A .
H65A H 0.6168 0.1756 0.0190 0.065 Uiso 1 1 calc R . .
H65B H 0.6085 0.2295 0.0022 0.065 Uiso 1 1 calc R . .
C66 C 0.4988(4) 0.1372(3) -0.0278(3) 0.0540(18) Uani 1 1 d . A .
H66A H 0.4768 0.1275 -0.0602 0.065 Uiso 1 1 calc R . .
H66B H 0.5363 0.1134 -0.0192 0.065 Uiso 1 1 calc R . .
C67 C 0.4841(4) 0.2235(3) -0.0518(2) 0.0537(18) Uani 1 1 d . A .
H67A H 0.5121 0.2524 -0.0596 0.064 Uiso 1 1 calc R . .
H67B H 0.4593 0.2134 -0.0830 0.064 Uiso 1 1 calc R . .
C68 C 0.5368(4) 0.1848(3) -0.0357(3) 0.0549(19) Uani 1 1 d . . .
C69 C 0.5914(5) 0.1785(3) -0.0787(3) 0.067(2) Uani 1 1 d . A .
H69A H 0.5658 0.1684 -0.1091 0.101 Uiso 1 1 calc R . .
H69B H 0.6274 0.1546 -0.0692 0.101 Uiso 1 1 calc R . .
H69C H 0.6160 0.2086 -0.0851 0.101 Uiso 1 1 calc R . .
C70 C 0.4210(5) 0.2695(3) 0.1553(3) 0.061(2) Uani 1 1 d . A .
H70A H 0.4174 0.3035 0.1637 0.074 Uiso 1 1 calc R . .
H70B H 0.4322 0.2524 0.1868 0.074 Uiso 1 1 calc R . .
C71 C 0.3192(5) 0.2828(3) 0.0919(3) 0.059(2) Uani 1 1 d . A .
H71A H 0.2750 0.2676 0.0782 0.071 Uiso 1 1 calc R . .
H71B H 0.3052 0.3144 0.1046 0.071 Uiso 1 1 calc R . .
C72 C 0.3477(5) 0.2003(3) 0.1223(3) 0.0567(19) Uani 1 1 d . A .
H72A H 0.3679 0.1818 0.1506 0.068 Uiso 1 1 calc R . .
H72B H 0.2970 0.1899 0.1169 0.068 Uiso 1 1 calc R . .
C73 C 0.3482(4) 0.2530(3) 0.1361(3) 0.0552(19) Uani 1 1 d . . .
C74 C 0.2937(5) 0.2593(3) 0.1795(3) 0.072(2) Uani 1 1 d . A .
H74A H 0.3096 0.2407 0.2086 0.108 Uiso 1 1 calc R . .
H74B H 0.2456 0.2485 0.1687 0.108 Uiso 1 1 calc R . .
H74C H 0.2912 0.2928 0.1889 0.108 Uiso 1 1 calc R . .
C75 C 0.4783(5) 0.3467(3) -0.0045(3) 0.062(2) Uani 1 1 d D A .
C76 C 0.5186(5) 0.3914(3) -0.01639(19) 0.074(2) Uani 1 1 d DU . .
C77 C 0.5894(6) 0.3953(3) -0.0023(3) 0.102(3) Uani 1 1 d DU A .
H77A H 0.6120 0.3698 0.0148 0.123 Uiso 1 1 calc R . .
C78 C 0.6292(7) 0.4357(4) -0.0125(4) 0.120(3) Uani 1 1 d DU . .
H78A H 0.6786 0.4383 -0.0027 0.144 Uiso 1 1 calc R A .
C79 C 0.5943(7) 0.4726(4) -0.0378(3) 0.112(3) Uani 1 1 d DU A .
H79A H 0.6207 0.5006 -0.0452 0.134 Uiso 1 1 calc R . .
C80 C 0.5248(7) 0.4694(3) -0.0519(3) 0.090(2) Uani 1 1 d DU . .
H80A H 0.5026 0.4949 -0.0692 0.107 Uiso 1 1 calc R A .
C81 C 0.4844(6) 0.4286(3) -0.0413(3) 0.078(2) Uani 1 1 d DU A .
H81A H 0.4348 0.4264 -0.0509 0.094 Uiso 1 1 calc R . .
C82 C 0.1902(5) 0.1592(3) 0.0412(3) 0.067(2) Uani 1 1 d . A .
C83 C 0.1471(5) 0.1400(3) 0.0845(3) 0.075(2) Uani 1 1 d . . .
C84 C 0.1764(6) 0.1056(4) 0.1156(4) 0.086(3) Uani 1 1 d . A .
H84A H 0.2246 0.0947 0.1104 0.103 Uiso 1 1 calc R . .
C85 C 0.1342(7) 0.0871(4) 0.1547(4) 0.104(4) Uani 1 1 d . . .
H85A H 0.1539 0.0627 0.1751 0.125 Uiso 1 1 calc R A .
C86 C 0.0644(7) 0.1033(5) 0.1648(5) 0.114(4) Uani 1 1 d . A .
H86A H 0.0368 0.0902 0.1915 0.136 Uiso 1 1 calc R . .
C87 C 0.0359(7) 0.1392(5) 0.1345(5) 0.119(4) Uani 1 1 d . . .
H87A H -0.0115 0.1510 0.1407 0.143 Uiso 1 1 calc R A .
C88 C 0.0780(6) 0.1580(4) 0.0945(5) 0.104(3) Uani 1 1 d . A .
H88A H 0.0591 0.1829 0.0745 0.125 Uiso 1 1 calc R . .
C89 C 0.2790(5) 0.1553(3) -0.1004(3) 0.060(2) Uani 1 1 d . A .
C90 C 0.2763(4) 0.1346(3) -0.1522(3) 0.059(2) Uani 1 1 d . . .
C91 C 0.3194(6) 0.0964(3) -0.1640(4) 0.088(3) Uani 1 1 d . A .
H91A H 0.3512 0.0834 -0.1395 0.106 Uiso 1 1 calc R . .
C92 C 0.3163(6) 0.0772(4) -0.2118(4) 0.106(4) Uani 1 1 d . . .
H92A H 0.3456 0.0506 -0.2200 0.127 Uiso 1 1 calc R A .
C93 C 0.2715(6) 0.0959(4) -0.2473(4) 0.088(3) Uani 1 1 d . A .
H93A H 0.2687 0.0819 -0.2797 0.106 Uiso 1 1 calc R . .
C94 C 0.2307(5) 0.1344(3) -0.2365(3) 0.068(2) Uani 1 1 d . . .
H94A H 0.2015 0.1484 -0.2620 0.082 Uiso 1 1 calc R A .
C95 C 0.2312(5) 0.1534(3) -0.1885(3) 0.062(2) Uani 1 1 d . A .
H95A H 0.2006 0.1794 -0.1807 0.075 Uiso 1 1 calc R . .
C96 C 0.2818(5) 0.2933(3) -0.1205(3) 0.063(2) Uani 1 1 d . A .
C97 C 0.2866(5) 0.3152(3) -0.1720(3) 0.066(2) Uani 1 1 d . . .
C98 C 0.3456(5) 0.3422(4) -0.1852(3) 0.079(3) Uani 1 1 d . A .
H98A H 0.3857 0.3449 -0.1629 0.095 Uiso 1 1 calc R . .
C99 C 0.3466(5) 0.3654(4) -0.2313(3) 0.091(3) Uani 1 1 d . . .
H99A H 0.3877 0.3839 -0.2402 0.109 Uiso 1 1 calc R A .
C100 C 0.2904(5) 0.3621(3) -0.2635(3) 0.075(2) Uani 1 1 d . A .
H10D H 0.2910 0.3791 -0.2943 0.090 Uiso 1 1 calc R . .
C101 C 0.2318(6) 0.3339(3) -0.2516(3) 0.072(2) Uani 1 1 d . . .
H10E H 0.1930 0.3304 -0.2748 0.087 Uiso 1 1 calc R A .
C102 C 0.2296(5) 0.3107(3) -0.2055(3) 0.071(2) Uani 1 1 d . A .
H10F H 0.1889 0.2916 -0.1971 0.085 Uiso 1 1 calc R . .
C103 C 0.1948(5) 0.3261(3) 0.0101(3) 0.060(2) Uani 1 1 d . A .
C104 C 0.1540(5) 0.3561(3) 0.0467(3) 0.0579(19) Uani 1 1 d . . .
C105 C 0.1900(5) 0.3894(3) 0.0751(3) 0.072(2) Uani 1 1 d . A .
H10G H 0.2408 0.3934 0.0709 0.086 Uiso 1 1 calc R . .
C106 C 0.1540(6) 0.4168(3) 0.1094(4) 0.079(3) Uani 1 1 d . . .
H10H H 0.1804 0.4374 0.1309 0.095 Uiso 1 1 calc R A .
C107 C 0.0815(6) 0.4145(3) 0.1127(4) 0.088(3) Uani 1 1 d . A .
H10I H 0.0560 0.4349 0.1349 0.105 Uiso 1 1 calc R . .
C108 C 0.0444(6) 0.3825(4) 0.0837(4) 0.084(3) Uani 1 1 d . . .
H10J H -0.0070 0.3807 0.0859 0.101 Uiso 1 1 calc R A .
C109 C 0.0812(5) 0.3528(3) 0.0512(3) 0.071(2) Uani 1 1 d . A .
H10K H 0.0553 0.3300 0.0321 0.085 Uiso 1 1 calc R . .
C110 C 0.0714(5) 0.2588(4) -0.1059(3) 0.100(3) Uani 1 1 d DU A .
H11C H 0.0970 0.2878 -0.1081 0.120 Uiso 1 1 calc R . .
C111 C 0.0094(6) 0.2538(5) -0.1342(4) 0.116(4) Uani 1 1 d DU . .
H11D H -0.0069 0.2787 -0.1554 0.139 Uiso 1 1 calc R A .
C112 C -0.0259(7) 0.2151(4) -0.1313(4) 0.142(6) Uani 1 1 d DU A .
H11E H -0.0693 0.2116 -0.1503 0.170 Uiso 1 1 calc R . .
C113 C -0.0032(7) 0.1789(5) -0.1020(5) 0.143(6) Uani 1 1 d DU . .
H11F H -0.0293 0.1499 -0.1001 0.171 Uiso 1 1 calc R A .
C114 C 0.0617(6) 0.1865(4) -0.0741(4) 0.112(4) Uani 1 1 d DU A .
H11G H 0.0799 0.1620 -0.0532 0.134 Uiso 1 1 calc R . .
C1S C 0.6900(11) 0.0628(7) -0.0133(8) 0.219(10) Uani 1 1 d D . .
H1SA H 0.7260 0.0598 -0.0401 0.328 Uiso 1 1 calc R . .
H1SB H 0.7137 0.0743 0.0174 0.328 Uiso 1 1 calc R . .
H1SC H 0.6522 0.0852 -0.0236 0.328 Uiso 1 1 calc R . .
C2S C 0.6562(8) 0.0154(5) -0.0032(5) 0.127(5) Uani 1 1 d D . .
H2SA H 0.6335 0.0033 -0.0344 0.153 Uiso 1 1 calc R . .
H2SB H 0.6942 -0.0073 0.0073 0.153 Uiso 1 1 calc R . .
O3S O 0.6034(5) 0.0192(3) 0.0346(3) 0.122(3) Uani 1 1 d D . .
C4S C 0.5768(7) -0.0232(3) 0.0495(5) 0.125(5) Uani 1 1 d D . .
H4SA H 0.6178 -0.0445 0.0579 0.150 Uiso 1 1 calc R . .
H4SB H 0.5496 -0.0376 0.0213 0.150 Uiso 1 1 calc R . .
C5S C 0.5248(8) -0.0190(4) 0.0969(5) 0.139(5) Uani 1 1 d D . .
H5SA H 0.5070 -0.0505 0.1061 0.208 Uiso 1 1 calc R . .
H5SB H 0.4836 0.0014 0.0886 0.208 Uiso 1 1 calc R . .
H5SC H 0.5518 -0.0055 0.1252 0.208 Uiso 1 1 calc R . .
C6S C 0.6859(9) 0.3278(6) 0.2889(7) 0.191(6) Uani 1 1 d DU . .
H6SA H 0.7235 0.3515 0.2821 0.286 Uiso 1 1 calc R . .
H6SB H 0.6960 0.2993 0.2692 0.286 Uiso 1 1 calc R . .
H6SC H 0.6860 0.3200 0.3248 0.286 Uiso 1 1 calc R . .
C7S C 0.6102(9) 0.3480(5) 0.2737(6) 0.167(5) Uani 1 1 d DU . .
H7SA H 0.5994 0.3766 0.2938 0.201 Uiso 1 1 calc R . .
H7SB H 0.6102 0.3569 0.2377 0.201 Uiso 1 1 calc R . .
O8S O 0.5561(6) 0.3126(3) 0.2828(3) 0.142(3) Uani 1 1 d DU . .
C9S C 0.4874(8) 0.3277(5) 0.2789(5) 0.152(4) Uani 1 1 d DU . .
H9SA H 0.4769 0.3360 0.2435 0.183 Uiso 1 1 calc R . .
H9SB H 0.4809 0.3564 0.2996 0.183 Uiso 1 1 calc R . .
C10S C 0.4299(6) 0.2863(4) 0.2979(3) 0.133(4) Uani 1 1 d DU . .
H10L H 0.3804 0.2990 0.2974 0.200 Uiso 1 1 calc R . .
H10M H 0.4424 0.2766 0.3322 0.200 Uiso 1 1 calc R . .
H10N H 0.4329 0.2590 0.2754 0.200 Uiso 1 1 calc R . .
C11S C 0.9674(6) -0.0674(4) 0.0561(3) 0.145(19) Uiso 0.25 1 d PRDU . .
H11H H 1.0182 -0.0583 0.0511 0.217 Uiso 0.25 1 calc PR . .
H11I H 0.9386 -0.0577 0.0269 0.217 Uiso 0.25 1 calc PR . .
H11J H 0.9642 -0.1017 0.0602 0.217 Uiso 0.25 1 calc PR . .
C12S C 0.9386(6) -0.0435(4) 0.1025(3) 0.086(10) Uiso 0.25 1 d PRDU . .
H12C H 0.9656 -0.0532 0.1331 0.128 Uiso 0.25 1 calc PR . .
H12D H 0.9398 -0.0086 0.0994 0.128 Uiso 0.25 1 calc PR . .
O13S O 0.8680(6) -0.0608(4) 0.1025(3) 0.099(7) Uiso 0.25 1 d PRDU . .
C14S C 0.8299(6) -0.0585(4) 0.0595(3) 0.065(8) Uiso 0.25 1 d PRDU . .
H14C H 0.7824 -0.0459 0.0706 0.097 Uiso 0.25 1 calc PR . .
H14D H 0.8209 -0.0921 0.0514 0.097 Uiso 0.25 1 calc PR . .
C15S C 0.8419(6) -0.0318(4) -0.0017(3) 0.26(5) Uiso 0.25 1 d PRD . .
H15A H 0.7998 -0.0389 -0.0229 0.395 Uiso 0.25 1 calc PR . .
H15B H 0.8858 -0.0445 -0.0174 0.395 Uiso 0.25 1 calc PR . .
H15C H 0.8467 0.0025 0.0021 0.395 Uiso 0.25 1 calc PR . .

loop_
_atom_site_aniso_label
_atom_site_aniso_U_11
_atom_site_aniso_U_22
_atom_site_aniso_U_33
_atom_site_aniso_U_23
_atom_site_aniso_U_13
_atom_site_aniso_U_12
Mn1 0.0714(8) 0.0436(7) 0.0770(9) 0.0044(6) -0.0168(6) -0.0057(6)
Mn2 0.0632(7) 0.0466(7) 0.0617(7) 0.0070(5) -0.0049(6) -0.0032(5)
Mn3 0.0669(8) 0.0504(7) 0.0604(7) 0.0041(5) -0.0088(6) -0.0033(6)
Mn4 0.0596(7) 0.0388(6) 0.0425(6) 0.0059(4) 0.0001(5) -0.0013(5)
Mn5 0.0776(8) 0.0363(6) 0.0417(6) 0.0048(5) -0.0054(5) -0.0067(5)
Mn6 0.0680(7) 0.0332(6) 0.0383(6) 0.0042(4) -0.0020(5) -0.0026(5)
Mn7 0.0838(8) 0.0336(6) 0.0351(6) 0.0042(4) -0.0061(5) -0.0016(5)
Mn8 0.0721(7) 0.0328(6) 0.0344(6) -0.0007(4) -0.0020(5) 0.0005(5)
Mn9 0.0814(8) 0.0322(5) 0.0305(5) -0.0016(4) -0.0060(5) -0.0006(5)
Mn10 0.0728(7) 0.0385(6) 0.0413(6) -0.0051(5) -0.0056(5) 0.0018(5)
Mn11 0.0830(8) 0.0409(6) 0.0385(6) -0.0008(5) -0.0103(5) 0.0019(5)
Mn12 0.0792(8) 0.0419(6) 0.0493(7) -0.0063(5) -0.0070(6) 0.0030(5)
O1 0.066(3) 0.039(3) 0.068(3) 0.003(2) -0.012(3) 0.003(2)
O2 0.087(4) 0.057(4) 0.090(4) 0.004(3) -0.017(4) 0.003(3)
O3 0.081(4) 0.058(3) 0.068(4) 0.003(3) -0.003(3) 0.001(3)
O4 0.093(4) 0.056(4) 0.076(4) -0.001(3) -0.021(3) 0.001(3)
O5 0.085(4) 0.088(5) 0.068(4) -0.011(3) -0.020(3) 0.019(3)
O6 0.064(3) 0.053(3) 0.088(4) 0.010(3) -0.015(3) -0.005(3)
O7 0.076(4) 0.050(3) 0.096(5) 0.014(3) -0.008(3) -0.008(3)
O8 0.057(3) 0.056(3) 0.102(5) 0.006(3) -0.004(3) -0.010(3)
O9 0.063(3) 0.047(3) 0.080(4) 0.008(3) 0.001(3) 0.002(2)
O10 0.068(3) 0.036(3) 0.051(3) 0.007(2) -0.003(2) 0.001(2)
O11 0.081(4) 0.040(3) 0.047(3) 0.004(2) -0.007(3) -0.007(2)
O12 0.066(3) 0.037(2) 0.039(3) 0.005(2) 0.002(2) 0.002(2)
O13 0.060(3) 0.049(3) 0.053(3) 0.008(2) 0.000(2) 0.003(2)
O14 0.066(3) 0.042(3) 0.048(3) 0.005(2) 0.000(2) -0.008(2)
O15 0.057(3) 0.038(3) 0.048(3) 0.002(2) 0.003(2) -0.002(2)
O16 0.071(4) 0.038(3) 0.059(3) 0.010(2) -0.004(3) 0.004(2)
O17 0.066(3) 0.043(3) 0.048(3) 0.008(2) -0.001(2) 0.001(2)
O18 0.074(3) 0.036(3) 0.039(3) 0.006(2) 0.000(2) -0.007(2)
O19 0.088(4) 0.042(3) 0.040(3) 0.005(2) -0.006(2) 0.002(2)
O20 0.088(4) 0.045(3) 0.057(3) 0.010(3) 0.004(3) -0.008(3)
O21 0.093(4) 0.042(3) 0.057(3) 0.015(2) 0.006(3) -0.005(3)
O22 0.072(3) 0.035(2) 0.034(2) 0.0019(19) -0.003(2) 0.003(2)
O23 0.070(3) 0.041(3) 0.047(3) 0.001(2) -0.006(2) 0.002(2)
O24 0.063(3) 0.042(3) 0.055(3) 0.011(2) -0.001(3) -0.007(2)
O25 0.069(3) 0.047(3) 0.056(3) 0.006(2) -0.004(3) -0.002(2)
O26 0.077(3) 0.036(3) 0.037(3) -0.002(2) -0.003(2) 0.000(2)
O27 0.068(3) 0.036(2) 0.042(3) -0.006(2) 0.000(2) 0.000(2)
O28 0.076(3) 0.039(3) 0.031(2) -0.0057(19) -0.005(2) -0.001(2)
O29 0.081(3) 0.033(2) 0.036(3) -0.0026(19) -0.004(2) 0.003(2)
O30 0.082(3) 0.039(3) 0.035(3) 0.000(2) -0.006(2) 0.005(2)
O31 0.077(3) 0.037(3) 0.030(2) -0.0032(19) 0.001(2) 0.007(2)
O32 0.094(4) 0.039(3) 0.042(3) 0.002(2) -0.005(3) -0.005(3)
O33 0.101(4) 0.037(3) 0.049(3) 0.006(2) -0.009(3) -0.003(3)
O34 0.081(3) 0.039(3) 0.042(3) -0.003(2) -0.007(2) 0.005(2)
O35 0.074(4) 0.056(3) 0.069(4) 0.007(3) -0.002(3) -0.002(3)
O36 0.076(4) 0.069(4) 0.070(4) 0.008(3) 0.000(3) 0.006(3)
O37 0.086(4) 0.059(3) 0.052(3) -0.016(3) -0.014(3) 0.009(3)
O38 0.082(4) 0.056(3) 0.063(3) -0.022(3) -0.006(3) 0.000(3)
O39 0.086(4) 0.069(4) 0.045(3) 0.001(3) -0.010(3) 0.004(3)
O40 0.091(4) 0.062(4) 0.055(3) 0.003(3) -0.016(3) -0.010(3)
O41 0.079(4) 0.046(3) 0.067(4) 0.003(3) -0.006(3) 0.007(3)
O42 0.087(4) 0.052(3) 0.066(4) -0.012(3) -0.017(3) 0.015(3)
N1 0.081(5) 0.052(4) 0.096(6) 0.011(4) -0.017(5) -0.012(4)
N2 0.083(5) 0.043(4) 0.082(5) -0.001(3) -0.013(4) 0.002(3)
C1 0.091(7) 0.039(4) 0.069(6) -0.002(4) -0.003(5) -0.007(4)
C2 0.107(7) 0.047(5) 0.081(6) -0.008(4) -0.025(6) 0.018(5)
C3 0.152(11) 0.080(7) 0.082(8) -0.007(6) -0.017(7) -0.017(7)
C4 0.187(14) 0.074(7) 0.085(8) 0.007(6) -0.036(9) -0.024(8)
C5 0.187(16) 0.103(10) 0.098(10) 0.033(8) -0.019(10) 0.016(10)
C6 0.154(13) 0.207(18) 0.120(12) 0.091(12) -0.029(10) -0.014(12)
C7 0.110(9) 0.126(10) 0.107(9) 0.059(8) -0.004(7) -0.012(8)
C8 0.074(12) 0.035(8) 0.035(14) -0.001(7) -0.002(11) -0.002(8)
C9 0.114(8) 0.126(9) 0.062(6) -0.019(6) -0.025(6) 0.036(7)
C10 0.120(9) 0.132(9) 0.073(7) -0.026(6) -0.024(7) 0.033(7)
C11 0.122(9) 0.132(9) 0.074(7) -0.029(6) -0.024(6) 0.030(7)
C12 0.123(8) 0.135(9) 0.077(7) -0.031(7) -0.021(6) 0.031(7)
C13 0.121(8) 0.130(9) 0.077(7) -0.028(7) -0.018(6) 0.038(7)
C14 0.114(8) 0.122(9) 0.064(6) -0.021(6) -0.024(6) 0.035(7)
C8' 0.109(10) 0.122(10) 0.055(8) -0.008(8) -0.024(8) 0.038(9)
C9' 0.109(8) 0.126(9) 0.060(6) -0.014(6) -0.023(6) 0.036(7)
C10' 0.118(8) 0.136(8) 0.071(6) -0.025(6) -0.021(6) 0.036(7)
C11' 0.122(8) 0.142(8) 0.076(6) -0.028(6) -0.021(6) 0.035(7)
C12' 0.116(9) 0.142(9) 0.073(7) -0.026(7) -0.009(6) 0.032(8)
C13' 0.116(9) 0.145(9) 0.077(7) -0.023(7) -0.007(6) 0.031(8)
C14' 0.111(8) 0.138(9) 0.071(7) -0.016(7) -0.022(6) 0.031(8)
C15 0.058(5) 0.056(5) 0.074(6) 0.004(4) -0.011(4) -0.007(4)
C16 0.064(6) 0.063(6) 0.104(7) 0.022(5) -0.013(5) -0.001(4)
C17 0.075(7) 0.077(7) 0.122(9) 0.029(6) -0.008(6) 0.002(5)
C18 0.087(7) 0.098(8) 0.139(11) 0.045(8) 0.011(7) -0.003(6)
C19 0.111(10) 0.116(11) 0.190(15) 0.073(10) 0.022(10) 0.000(8)
C20 0.102(9) 0.116(10) 0.176(14) 0.082(10) -0.003(9) 0.003(8)
C21 0.090(7) 0.081(7) 0.113(9) 0.030(6) -0.008(6) -0.002(6)
C22 0.059(6) 0.057(6) 0.108(7) 0.001(6) -0.003(6) -0.008(5)
C23 0.070(5) 0.073(5) 0.126(7) -0.009(6) 0.007(6) -0.008(4)
C24 0.081(6) 0.077(6) 0.129(8) -0.016(7) 0.011(6) -0.007(5)
C25 0.090(6) 0.084(6) 0.137(9) -0.016(7) 0.010(7) -0.005(6)
C26 0.092(7) 0.095(6) 0.151(9) -0.018(8) 0.007(7) 0.000(6)
C27 0.088(7) 0.096(7) 0.155(9) -0.015(8) 0.011(8) -0.001(6)
C28 0.084(6) 0.086(6) 0.145(8) -0.009(7) 0.010(7) -0.003(5)
C22' 0.060(6) 0.056(6) 0.107(7) 0.003(6) -0.004(6) -0.008(5)
C23' 0.069(5) 0.069(5) 0.121(7) -0.007(6) 0.007(6) -0.008(4)
C24' 0.080(6) 0.078(6) 0.131(8) -0.021(7) 0.012(6) -0.009(5)
C25' 0.091(7) 0.087(7) 0.141(9) -0.024(7) 0.012(7) -0.007(6)
C26' 0.094(7) 0.096(7) 0.142(9) -0.020(8) 0.012(8) -0.003(6)
C27' 0.087(6) 0.094(6) 0.144(9) -0.010(7) 0.013(7) -0.004(5)
C28' 0.083(6) 0.085(6) 0.140(8) -0.007(7) 0.008(7) -0.005(5)
C29 0.101(8) 0.100(8) 0.106(9) -0.046(7) -0.048(7) 0.015(6)
C30 0.113(10) 0.109(9) 0.110(9) -0.032(7) -0.028(8) 0.001(7)
C31 0.096(8) 0.092(8) 0.102(9) 0.026(6) -0.045(7) -0.026(6)
C32 0.075(7) 0.111(9) 0.116(9) 0.039(7) -0.018(6) -0.016(6)
C33 0.075(7) 0.106(8) 0.083(7) 0.026(6) -0.024(6) -0.025(6)
C34 0.078(5) 0.049(4) 0.035(4) 0.004(3) -0.002(3) 0.012(4)
C35 0.068(5) 0.049(4) 0.042(4) 0.007(3) 0.003(4) 0.007(4)
C36 0.086(6) 0.047(4) 0.042(4) 0.001(3) -0.008(4) 0.000(4)
C37 0.069(5) 0.043(4) 0.043(4) 0.009(3) 0.002(3) 0.002(3)
C38 0.089(6) 0.064(5) 0.042(4) 0.006(4) -0.001(4) 0.019(4)
C39 0.052(4) 0.056(5) 0.073(5) 0.004(4) 0.008(4) 0.001(4)
C40 0.083(6) 0.057(5) 0.051(5) -0.001(4) 0.009(4) -0.010(4)
C41 0.084(6) 0.044(4) 0.053(5) -0.005(3) 0.002(4) 0.004(4)
C42 0.062(5) 0.059(5) 0.053(4) -0.001(4) 0.010(4) 0.001(4)
C43 0.080(6) 0.079(6) 0.069(6) -0.002(5) 0.018(5) 0.002(5)
C44 0.070(5) 0.036(4) 0.044(4) 0.000(3) -0.003(4) 0.003(3)
C45 0.073(5) 0.036(4) 0.044(4) 0.001(3) 0.002(4) 0.001(3)
C46 0.080(6) 0.050(5) 0.062(5) 0.016(4) 0.002(4) 0.008(4)
C47 0.090(7) 0.056(5) 0.070(6) 0.026(4) 0.005(5) 0.004(5)
C48 0.098(7) 0.051(5) 0.056(5) 0.012(4) 0.002(5) -0.018(4)
C49 0.095(7) 0.070(6) 0.069(6) 0.017(5) -0.015(5) -0.029(5)
C50 0.091(6) 0.056(5) 0.056(5) 0.021(4) -0.009(4) -0.010(4)
C51 0.071(7) 0.042(7) 0.066(8) 0.014(6) 0.004(7) -0.001(6)
C52 0.079(5) 0.049(5) 0.075(5) 0.014(4) -0.002(5) -0.009(4)
C53 0.084(6) 0.057(5) 0.085(6) 0.014(5) -0.006(6) -0.013(5)
C54 0.098(8) 0.072(7) 0.105(8) 0.028(7) -0.001(7) -0.016(6)
C55 0.106(8) 0.073(8) 0.105(8) 0.035(7) 0.006(8) -0.010(7)
C56 0.109(8) 0.063(7) 0.088(8) 0.026(6) 0.005(7) -0.009(7)
C57 0.097(7) 0.055(7) 0.079(7) 0.018(6) 0.001(6) -0.009(6)
C51' 0.071(6) 0.044(6) 0.066(8) 0.007(5) 0.001(6) -0.003(5)
C52' 0.067(5) 0.045(5) 0.064(6) 0.006(4) -0.005(5) -0.009(4)
C53' 0.073(6) 0.052(6) 0.068(6) 0.001(5) -0.005(5) -0.013(5)
C54' 0.082(7) 0.061(7) 0.082(7) -0.001(6) -0.008(6) -0.022(6)
C55' 0.095(8) 0.058(7) 0.099(8) 0.007(6) -0.011(7) -0.024(6)
C56' 0.089(8) 0.055(6) 0.094(8) 0.015(6) -0.013(6) -0.014(6)
C57' 0.075(6) 0.045(5) 0.076(6) 0.013(5) -0.012(5) -0.007(5)
C58 0.066(5) 0.039(4) 0.066(5) 0.007(4) 0.004(4) -0.002(4)
C59 0.082(5) 0.062(5) 0.114(6) 0.036(4) -0.013(5) -0.015(4)
C60 0.102(6) 0.090(6) 0.133(7) 0.064(5) -0.018(5) -0.020(5)
C61 0.112(6) 0.109(6) 0.160(7) 0.074(6) -0.017(6) -0.028(5)
C62 0.106(6) 0.110(6) 0.178(8) 0.071(6) -0.012(6) -0.032(5)
C63 0.099(6) 0.104(6) 0.169(8) 0.046(6) -0.022(6) -0.031(5)
C64 0.090(5) 0.073(5) 0.131(7) 0.029(5) -0.016(5) -0.026(4)
C65 0.076(5) 0.046(4) 0.040(4) 0.001(3) 0.001(4) -0.005(4)
C66 0.076(5) 0.050(4) 0.036(4) -0.014(3) 0.000(4) -0.001(4)
C67 0.075(5) 0.059(5) 0.027(4) -0.002(3) -0.001(3) -0.006(4)
C68 0.084(5) 0.046(4) 0.034(4) -0.002(3) -0.001(4) 0.000(4)
C69 0.085(6) 0.073(6) 0.043(4) -0.007(4) 0.013(4) -0.001(4)
C70 0.109(7) 0.039(4) 0.035(4) -0.004(3) -0.005(4) 0.012(4)
C71 0.082(5) 0.046(4) 0.049(4) -0.005(3) -0.003(4) 0.011(4)
C72 0.082(5) 0.052(4) 0.036(4) 0.002(3) 0.002(4) 0.002(4)
C73 0.084(6) 0.045(4) 0.036(4) -0.006(3) 0.003(4) 0.010(4)
C74 0.107(7) 0.059(5) 0.051(5) -0.008(4) 0.011(5) 0.010(5)
C75 0.104(7) 0.042(4) 0.039(4) -0.007(3) 0.004(4) -0.002(4)
C76 0.130(6) 0.043(4) 0.049(4) 0.010(3) -0.018(4) -0.014(4)
C77 0.151(7) 0.058(5) 0.098(6) 0.023(4) -0.047(5) -0.036(5)
C78 0.161(7) 0.073(5) 0.127(6) 0.032(5) -0.048(6) -0.049(5)
C79 0.161(7) 0.064(5) 0.110(6) 0.020(5) -0.029(6) -0.037(5)
C80 0.148(7) 0.049(4) 0.072(5) 0.014(4) -0.003(5) -0.007(5)
C81 0.133(6) 0.047(4) 0.055(4) 0.008(3) -0.002(4) -0.004(4)
C82 0.075(6) 0.065(5) 0.063(5) 0.006(4) -0.005(4) -0.006(5)
C83 0.083(6) 0.075(6) 0.068(6) -0.004(5) 0.001(5) -0.008(5)
C84 0.094(7) 0.099(8) 0.064(6) 0.017(5) 0.001(5) -0.008(6)
C85 0.111(9) 0.115(9) 0.087(8) 0.024(7) -0.009(7) -0.012(7)
C86 0.089(8) 0.152(12) 0.100(9) 0.013(8) 0.008(7) -0.020(8)
C87 0.112(9) 0.122(11) 0.123(10) 0.023(9) 0.021(8) 0.009(8)
C88 0.088(8) 0.104(9) 0.121(10) 0.011(7) 0.005(7) -0.003(6)
C89 0.083(6) 0.043(4) 0.055(5) -0.013(4) -0.008(4) -0.006(4)
C90 0.071(5) 0.050(5) 0.056(5) -0.011(4) -0.001(4) -0.007(4)
C91 0.120(8) 0.075(6) 0.069(6) -0.028(5) -0.024(6) 0.029(6)
C92 0.126(9) 0.110(9) 0.081(7) -0.052(6) -0.019(6) 0.043(7)
C93 0.108(8) 0.099(8) 0.057(6) -0.027(5) -0.016(5) 0.009(6)
C94 0.079(6) 0.069(6) 0.057(5) -0.005(4) -0.012(4) -0.006(5)
C95 0.077(5) 0.052(5) 0.058(5) -0.009(4) -0.007(4) -0.003(4)
C96 0.087(6) 0.052(5) 0.050(5) -0.006(4) -0.010(5) 0.003(4)
C97 0.088(6) 0.065(5) 0.045(4) -0.004(4) -0.009(4) 0.010(5)
C98 0.071(6) 0.112(8) 0.054(5) 0.015(5) -0.010(4) -0.003(5)
C99 0.079(6) 0.135(9) 0.059(6) 0.017(6) -0.008(5) -0.007(6)
C100 0.099(7) 0.078(6) 0.048(5) 0.004(4) -0.001(5) 0.008(5)
C101 0.104(7) 0.066(5) 0.048(5) -0.006(4) -0.022(5) 0.002(5)
C102 0.094(6) 0.062(5) 0.058(5) -0.006(4) -0.018(5) -0.001(5)
C103 0.088(6) 0.040(4) 0.051(5) -0.004(3) -0.025(4) 0.010(4)
C104 0.071(5) 0.045(4) 0.057(5) -0.001(4) -0.011(4) 0.007(4)
C105 0.090(6) 0.045(5) 0.080(6) -0.015(4) -0.019(5) 0.009(4)
C106 0.089(7) 0.056(5) 0.093(7) -0.017(5) -0.017(5) 0.010(5)
C107 0.110(9) 0.061(6) 0.091(7) -0.022(5) 0.004(6) 0.013(5)
C108 0.083(6) 0.079(7) 0.089(7) 0.006(6) 0.009(5) 0.007(5)
C109 0.093(7) 0.049(5) 0.070(6) -0.004(4) -0.008(5) 0.004(4)
C110 0.077(7) 0.113(9) 0.110(9) 0.013(7) -0.024(6) 0.002(6)
C111 0.100(8) 0.134(10) 0.113(9) 0.001(8) -0.029(7) 0.022(7)
C112 0.157(12) 0.075(8) 0.192(15) -0.003(8) -0.110(11) 0.001(7)
C113 0.131(11) 0.098(9) 0.198(16) 0.004(9) -0.064(10) -0.022(8)
C114 0.111(9) 0.090(8) 0.135(10) -0.009(7) -0.033(7) 0.001(7)
C1S 0.23(2) 0.27(3) 0.158(18) 0.041(18) 0.031(15) 0.01(2)
C2S 0.197(15) 0.094(9) 0.091(9) -0.020(7) 0.046(9) -0.002(9)
O3S 0.175(8) 0.084(6) 0.106(6) -0.017(5) -0.016(6) 0.013(5)
C4S 0.156(12) 0.043(6) 0.176(14) 0.011(7) -0.052(10) -0.011(7)
C5S 0.183(14) 0.071(8) 0.161(13) -0.050(8) 0.003(11) 0.015(8)
C6S 0.284(14) 0.106(11) 0.182(14) -0.026(10) 0.058(13) -0.051(11)
C7S 0.294(12) 0.075(7) 0.133(8) 0.011(7) 0.011(9) -0.017(8)
O8S 0.264(10) 0.071(5) 0.091(5) -0.001(4) 0.015(6) 0.012(5)
C9S 0.259(11) 0.105(8) 0.093(7) -0.017(6) -0.046(8) 0.044(7)
C10S 0.175(10) 0.169(11) 0.055(6) -0.043(7) -0.042(6) 0.082(8)

loop_
_atom_type_symbol
_atom_type_description
_atom_type_scat_dispersion_real
_atom_type_scat_dispersion_imag
_atom_type_scat_source
C C 0.0033 0.0016 'International Tables Vol C Tables 4.2.6.8 and 6.1.1.4'
H H 0.0000 0.0000 'International Tables Vol C Tables 4.2.6.8 and 6.1.1.4'
N N 0.0061 0.0033 'International Tables Vol C Tables 4.2.6.8 and 6.1.1.4'
O O 0.0106 0.0060 'International Tables Vol C Tables 4.2.6.8 and 6.1.1.4'
Mn Mn 0.3368 0.7283 'International Tables Vol C Tables 4.2.6.8 and 6.1.1.4'

loop_
_geom_angle_atom_site_label_1
_geom_angle_atom_site_label_2
_geom_angle_atom_site_label_3
_geom_angle
_geom_angle_site_symmetry_1
_geom_angle_site_symmetry_3
_geom_angle_publ_flag
Mn2 Mn1 O1 28.90(15) . . ?
Mn2 Mn1 O2 70.75(18) . . ?
Mn2 Mn1 O4 103.40(18) . . ?
Mn2 Mn1 O6 120.40(16) . . ?
Mn2 Mn1 O8 78.14(15) . . ?
Mn2 Mn1 N1 150.0(2) . . ?
O1 Mn1 O2 96.2(2) . . ?
O1 Mn1 O4 94.0(2) . . ?
O1 Mn1 O6 94.3(2) . . ?
O1 Mn1 O8 92.0(2) . . ?
O1 Mn1 N1 177.2(3) . . ?
O2 Mn1 O4 82.4(2) . . ?
O2 Mn1 O6 168.8(2) . . ?
O2 Mn1 O8 88.6(2) . . ?
O2 Mn1 N1 84.1(3) . . ?
O4 Mn1 O6 92.9(2) . . ?
O4 Mn1 O8 169.7(2) . . ?
O4 Mn1 N1 88.8(3) . . ?
O6 Mn1 O8 95.0(2) . . ?
O6 Mn1 N1 85.6(3) . . ?
O8 Mn1 N1 85.3(3) . . ?
Mn1 Mn2 Mn4 120.74(5) . . ?
Mn1 Mn2 O1 27.93(15) . . ?
Mn1 Mn2 O3 77.15(18) . . ?
Mn1 Mn2 O9 73.25(15) . . ?
Mn1 Mn2 O10 104.87(13) . . ?
Mn1 Mn2 O13 110.21(15) . . ?
Mn1 Mn2 O16 158.60(16) . . ?
Mn4 Mn2 O1 93.12(16) . . ?
Mn4 Mn2 O3 136.46(18) . . ?
Mn4 Mn2 O9 127.01(16) . . ?
Mn4 Mn2 O10 39.46(12) . . ?
Mn4 Mn2 O13 38.01(14) . . ?
Mn4 Mn2 O16 80.35(15) . . ?
O1 Mn2 O3 94.7(2) . . ?
O1 Mn2 O9 92.9(2) . . ?
O1 Mn2 O10 80.5(2) . . ?
O1 Mn2 O13 91.3(2) . . ?
O1 Mn2 O16 169.5(2) . . ?
O3 Mn2 O9 95.3(2) . . ?
O3 Mn2 O10 100.2(2) . . ?
O3 Mn2 O13 172.3(2) . . ?
O3 Mn2 O16 84.7(2) . . ?
O9 Mn2 O10 163.58(19) . . ?
O9 Mn2 O13 89.3(2) . . ?
O9 Mn2 O16 97.6(2) . . ?
O10 Mn2 O13 75.96(19) . . ?
O10 Mn2 O16 89.26(19) . . ?
O13 Mn2 O16 88.5(2) . . ?
Mn5 Mn3 O1 134.76(15) . . ?
Mn5 Mn3 O5 129.16(18) . . ?
Mn5 Mn3 O7 97.09(17) . . ?
Mn5 Mn3 O10 81.61(12) . . ?
Mn5 Mn3 O11 35.29(13) . . ?
Mn5 Mn3 O14 37.34(13) . . ?
O1 Mn3 O5 92.4(2) . . ?
O1 Mn3 O7 92.9(2) . . ?
O1 Mn3 O10 75.64(19) . . ?
O1 Mn3 O11 157.8(2) . . ?
O1 Mn3 O14 99.23(19) . . ?
O5 Mn3 O7 98.2(3) . . ?
O5 Mn3 O10 96.9(2) . . ?
O5 Mn3 O11 93.9(2) . . ?
O5 Mn3 O14 165.9(2) . . ?
O7 Mn3 O10 161.4(2) . . ?
O7 Mn3 O11 107.2(2) . . ?
O7 Mn3 O14 89.2(2) . . ?
O10 Mn3 O11 82.47(18) . . ?
O10 Mn3 O14 78.48(17) . . ?
O11 Mn3 O14 72.36(18) . . ?
Mn2 Mn4 Mn5 120.71(4) . . ?
Mn2 Mn4 Mn6 170.40(5) . . ?
Mn2 Mn4 O10 48.44(14) . . ?
Mn2 Mn4 O12 141.03(14) . . ?
Mn2 Mn4 O13 39.69(15) . . ?
Mn2 Mn4 O14 92.98(13) . . ?
Mn2 Mn4 O15 133.97(14) . . ?
Mn2 Mn4 O17 77.89(13) . . ?
Mn5 Mn4 Mn6 59.65(3) . . ?
Mn5 Mn4 O10 86.97(14) . . ?
Mn5 Mn4 O12 46.55(14) . . ?
Mn5 Mn4 O13 123.40(15) . . ?
Mn5 Mn4 O14 37.63(12) . . ?
Mn5 Mn4 O15 84.48(14) . . ?
Mn5 Mn4 O17 146.46(14) . . ?
Mn6 Mn4 O10 138.78(14) . . ?
Mn6 Mn4 O12 47.24(14) . . ?
Mn6 Mn4 O13 131.08(15) . . ?
Mn6 Mn4 O14 82.62(12) . . ?
Mn6 Mn4 O15 37.54(14) . . ?
Mn6 Mn4 O17 106.89(13) . . ?
O10 Mn4 O12 92.7(2) . . ?
O10 Mn4 O13 86.3(2) . . ?
O10 Mn4 O14 84.12(18) . . ?
O10 Mn4 O15 170.3(2) . . ?
O10 Mn4 O17 87.34(19) . . ?
O12 Mn4 O13 169.9(2) . . ?
O12 Mn4 O14 84.18(19) . . ?
O12 Mn4 O15 84.75(19) . . ?
O12 Mn4 O17 100.82(19) . . ?
O13 Mn4 O14 85.77(19) . . ?
O13 Mn4 O15 94.5(2) . . ?
O13 Mn4 O17 89.14(19) . . ?
O14 Mn4 O15 86.31(18) . . ?
O14 Mn4 O17 170.31(18) . . ?
O15 Mn4 O17 102.33(19) . . ?
Mn3 Mn5 Mn4 62.55(3) . . ?
Mn3 Mn5 Mn6 121.28(4) . . ?
Mn3 Mn5 Mn7 173.91(5) . . ?
Mn3 Mn5 O11 40.63(16) . . ?
Mn3 Mn5 O12 87.77(12) . . ?
Mn3 Mn5 O14 43.85(14) . . ?
Mn3 Mn5 O18 134.27(15) . . ?
Mn3 Mn5 O19 138.13(15) . . ?
Mn3 Mn5 O20 99.26(16) . . ?
Mn4 Mn5 Mn6 59.22(3) . . ?
Mn4 Mn5 Mn7 115.75(4) . . ?
Mn4 Mn5 O11 84.85(14) . . ?
Mn4 Mn5 O12 36.02(11) . . ?
Mn4 Mn5 O14 46.08(14) . . ?
Mn4 Mn5 O18 85.06(13) . . ?
Mn4 Mn5 O19 123.73(15) . . ?
Mn4 Mn5 O20 143.71(15) . . ?
Mn6 Mn5 Mn7 56.54(3) . . ?
Mn6 Mn5 O11 135.28(15) . . ?
Mn6 Mn5 O12 47.06(11) . . ?
Mn6 Mn5 O14 87.94(14) . . ?
Mn6 Mn5 O18 35.30(13) . . ?
Mn6 Mn5 O19 83.61(15) . . ?
Mn6 Mn5 O20 123.43(15) . . ?
Mn7 Mn5 O11 145.30(17) . . ?
Mn7 Mn5 O12 93.49(12) . . ?
Mn7 Mn5 O14 130.43(15) . . ?
Mn7 Mn5 O18 40.28(14) . . ?
Mn7 Mn5 O19 47.92(14) . . ?
Mn7 Mn5 O20 78.86(15) . . ?
O11 Mn5 O12 88.23(18) . . ?
O11 Mn5 O14 84.1(2) . . ?
O11 Mn5 O18 169.7(2) . . ?
O11 Mn5 O19 97.6(2) . . ?
O11 Mn5 O20 101.3(2) . . ?
O12 Mn5 O14 82.09(18) . . ?
O12 Mn5 O18 82.26(17) . . ?
O12 Mn5 O19 87.73(19) . . ?
O12 Mn5 O20 170.50(19) . . ?
O14 Mn5 O18 90.5(2) . . ?
O14 Mn5 O19 169.6(2) . . ?
O14 Mn5 O20 98.5(2) . . ?
O18 Mn5 O19 86.1(2) . . ?
O18 Mn5 O20 88.2(2) . . ?
O19 Mn5 O20 91.2(2) . . ?
Mn4 Mn6 Mn5 61.13(3) . . ?
Mn4 Mn6 Mn7 118.62(4) . . ?
Mn4 Mn6 Mn8 174.85(5) . . ?
Mn4 Mn6 O12 36.97(11) . . ?
Mn4 Mn6 O15 36.07(13) . . ?
Mn4 Mn6 O18 87.04(14) . . ?
Mn4 Mn6 O22 141.92(14) . . ?
Mn4 Mn6 O23 136.12(14) . . ?
Mn4 Mn6 O24 91.87(15) . . ?
Mn5 Mn6 Mn7 57.50(3) . . ?
Mn5 Mn6 Mn8 124.02(4) . . ?
Mn5 Mn6 O12 47.76(11) . . ?
Mn5 Mn6 O15 84.74(14) . . ?
Mn5 Mn6 O18 35.63(13) . . ?
Mn5 Mn6 O22 90.97(14) . . ?
Mn5 Mn6 O23 130.02(14) . . ?
Mn5 Mn6 O24 136.25(15) . . ?
Mn7 Mn6 Mn8 66.54(4) . . ?
Mn7 Mn6 O12 94.87(11) . . ?
Mn7 Mn6 O15 134.14(14) . . ?
Mn7 Mn6 O18 40.92(15) . . ?
Mn7 Mn6 O22 41.37(14) . . ?
Mn7 Mn6 O23 87.89(13) . . ?
Mn7 Mn6 O24 132.85(15) . . ?
Mn8 Mn6 O12 145.58(12) . . ?
Mn8 Mn6 O15 140.77(14) . . ?
Mn8 Mn6 O18 97.61(14) . . ?
Mn8 Mn6 O22 41.69(13) . . ?
Mn8 Mn6 O23 41.58(13) . . ?
Mn8 Mn6 O24 83.96(15) . . ?
O12 Mn6 O15 73.02(17) . . ?
O12 Mn6 O18 83.29(18) . . ?
O12 Mn6 O22 105.23(18) . . ?
O12 Mn6 O23 172.65(18) . . ?
O12 Mn6 O24 89.57(18) . . ?
O15 Mn6 O18 93.3(2) . . ?
O15 Mn6 O22 175.4(2) . . ?
O15 Mn6 O23 100.20(19) . . ?
O15 Mn6 O24 92.0(2) . . ?
O18 Mn6 O22 82.3(2) . . ?
O18 Mn6 O23 94.46(19) . . ?
O18 Mn6 O24 169.5(2) . . ?
O22 Mn6 O23 81.32(18) . . ?
O22 Mn6 O24 92.3(2) . . ?
O23 Mn6 O24 93.5(2) . . ?
Mn5 Mn7 Mn6 65.96(4) . . ?
Mn5 Mn7 Mn8 123.04(4) . . ?
Mn5 Mn7 Mn9 176.15(5) . . ?
Mn5 Mn7 O18 41.32(14) . . ?
Mn5 Mn7 O19 41.31(14) . . ?
Mn5 Mn7 O21 82.98(17) . . ?
Mn5 Mn7 O22 98.06(14) . . ?
Mn5 Mn7 O26 143.09(13) . . ?
Mn5 Mn7 O29 143.19(14) . . ?
Mn6 Mn7 Mn8 57.09(3) . . ?
Mn6 Mn7 Mn9 117.58(4) . . ?
Mn6 Mn7 O18 41.57(14) . . ?
Mn6 Mn7 O19 86.87(13) . . ?
Mn6 Mn7 O21 135.41(17) . . ?
Mn6 Mn7 O22 40.72(14) . . ?
Mn6 Mn7 O26 94.50(12) . . ?
Mn6 Mn7 O29 132.73(15) . . ?
Mn8 Mn7 Mn9 60.48(3) . . ?
Mn8 Mn7 O18 89.73(14) . . ?
Mn8 Mn7 O19 130.64(14) . . ?
Mn8 Mn7 O21 139.10(16) . . ?
Mn8 Mn7 O22 35.27(13) . . ?
Mn8 Mn7 O26 47.71(12) . . ?
Mn8 Mn7 O29 83.99(13) . . ?
Mn9 Mn7 O18 140.12(15) . . ?
Mn9 Mn7 O19 138.44(14) . . ?
Mn9 Mn7 O21 93.22(17) . . ?
Mn9 Mn7 O22 85.79(14) . . ?
Mn9 Mn7 O26 37.33(12) . . ?
Mn9 Mn7 O29 35.85(13) . . ?
O18 Mn7 O19 80.71(19) . . ?
O18 Mn7 O21 94.1(2) . . ?
O18 Mn7 O22 82.3(2) . . ?
O18 Mn7 O26 103.21(18) . . ?
O18 Mn7 O29 173.7(2) . . ?
O19 Mn7 O21 90.1(2) . . ?
O19 Mn7 O22 95.37(19) . . ?
O19 Mn7 O26 175.4(2) . . ?
O19 Mn7 O29 102.72(19) . . ?
O21 Mn7 O22 172.9(2) . . ?
O21 Mn7 O26 92.0(2) . . ?
O21 Mn7 O29 91.3(2) . . ?
O22 Mn7 O26 82.88(17) . . ?
O22 Mn7 O29 92.0(2) . . ?
O26 Mn7 O29 73.15(17) . . ?
Mn6 Mn8 Mn7 56.37(3) . . ?
Mn6 Mn8 Mn9 115.59(4) . . ?
Mn6 Mn8 Mn10 172.50(5) . . ?
Mn6 Mn8 O22 40.30(13) . . ?
Mn6 Mn8 O23 47.71(14) . . ?
Mn6 Mn8 O25 78.70(14) . . ?
Mn6 Mn8 O26 92.87(12) . . ?
Mn6 Mn8 O27 146.00(15) . . ?
Mn6 Mn8 O31 129.41(13) . . ?
Mn7 Mn8 Mn9 59.22(3) . . ?
Mn7 Mn8 Mn10 121.86(4) . . ?
Mn7 Mn8 O22 34.68(13) . . ?
Mn7 Mn8 O23 83.77(15) . . ?
Mn7 Mn8 O25 122.43(14) . . ?
Mn7 Mn8 O26 46.47(11) . . ?
Mn7 Mn8 O27 134.52(14) . . ?
Mn7 Mn8 O31 87.82(14) . . ?
Mn9 Mn8 Mn10 63.23(3) . . ?
Mn9 Mn8 O22 84.21(13) . . ?
Mn9 Mn8 O23 124.90(15) . . ?
Mn9 Mn8 O25 141.92(14) . . ?
Mn9 Mn8 O26 36.77(12) . . ?
Mn9 Mn8 O27 84.30(14) . . ?
Mn9 Mn8 O31 46.19(14) . . ?
Mn10 Mn8 O22 133.51(14) . . ?
Mn10 Mn8 O23 139.53(15) . . ?
Mn10 Mn8 O25 97.88(14) . . ?
Mn10 Mn8 O26 89.62(12) . . ?
Mn10 Mn8 O27 41.12(14) . . ?
Mn10 Mn8 O31 43.94(13) . . ?
O22 Mn8 O23 85.9(2) . . ?
O22 Mn8 O25 87.82(19) . . ?
O22 Mn8 O26 81.05(17) . . ?
O22 Mn8 O27 168.18(19) . . ?
O22 Mn8 O31 89.61(19) . . ?
O23 Mn8 O25 91.4(2) . . ?
O23 Mn8 O26 88.15(19) . . ?
O23 Mn8 O27 98.4(2) . . ?
O23 Mn8 O31 170.6(2) . . ?
O25 Mn8 O26 168.87(18) . . ?
O25 Mn8 O27 103.0(2) . . ?
O25 Mn8 O31 96.7(2) . . ?
O26 Mn8 O27 88.07(18) . . ?
O26 Mn8 O31 82.94(18) . . ?
O27 Mn8 O31 84.45(19) . . ?
Mn7 Mn9 Mn8 60.29(3) . . ?
Mn7 Mn9 Mn11 171.31(5) . . ?
Mn7 Mn9 O26 47.00(13) . . ?
Mn7 Mn9 O28 139.78(15) . . ?
Mn7 Mn9 O29 37.55(14) . . ?
Mn7 Mn9 O30 131.60(14) . . ?
Mn7 Mn9 O31 83.01(12) . . ?
Mn7 Mn9 O32 105.82(14) . . ?
Mn8 Mn9 Mn11 121.51(4) . . ?
Mn8 Mn9 O26 47.44(14) . . ?
Mn8 Mn9 O28 87.70(14) . . ?
Mn8 Mn9 O29 85.02(13) . . ?
Mn8 Mn9 O30 123.31(15) . . ?
Mn8 Mn9 O31 37.67(12) . . ?
Mn8 Mn9 O32 148.87(15) . . ?
Mn11 Mn9 O26 141.21(14) . . ?
Mn11 Mn9 O28 47.64(14) . . ?
Mn11 Mn9 O29 134.24(15) . . ?
Mn11 Mn9 O30 39.75(13) . . ?
Mn11 Mn9 O31 94.31(12) . . ?
Mn11 Mn9 O32 76.73(14) . . ?
O26 Mn9 O28 93.8(2) . . ?
O26 Mn9 O29 84.5(2) . . ?
O26 Mn9 O30 170.8(2) . . ?
O26 Mn9 O31 85.09(18) . . ?
O26 Mn9 O32 102.0(2) . . ?
O28 Mn9 O29 171.5(2) . . ?
O28 Mn9 O30 85.3(2) . . ?
O28 Mn9 O31 85.01(18) . . ?
O28 Mn9 O32 89.01(19) . . ?
O29 Mn9 O30 95.0(2) . . ?
O29 Mn9 O31 86.49(18) . . ?
O29 Mn9 O32 99.53(19) . . ?
O30 Mn9 O31 85.66(19) . . ?
O30 Mn9 O32 87.2(2) . . ?
O31 Mn9 O32 171.04(19) . . ?
Mn8 Mn10 O27 35.12(12) . . ?
Mn8 Mn10 O28 80.28(12) . . ?
Mn8 Mn10 O31 36.84(12) . . ?
Mn8 Mn10 O34 135.48(13) . . ?
Mn8 Mn10 O35 99.33(16) . . ?
Mn8 Mn10 O37 125.01(16) . . ?
O27 Mn10 O28 79.98(17) . . ?
O27 Mn10 O31 71.48(17) . . ?
O27 Mn10 O34 153.09(19) . . ?
O27 Mn10 O35 113.4(2) . . ?
O27 Mn10 O37 90.1(2) . . ?
O28 Mn10 O31 77.05(16) . . ?
O28 Mn10 O34 73.12(18) . . ?
O28 Mn10 O35 156.15(19) . . ?
O28 Mn10 O37 98.8(2) . . ?
O31 Mn10 O34 101.47(17) . . ?
O31 Mn10 O35 88.4(2) . . ?
O31 Mn10 O37 161.6(2) . . ?
O34 Mn10 O35 91.8(2) . . ?
O34 Mn10 O37 94.3(2) . . ?
O35 Mn10 O37 100.7(2) . . ?
Mn9 Mn11 Mn12 121.41(4) . . ?
Mn9 Mn11 O28 39.05(11) . . ?
Mn9 Mn11 O30 38.02(14) . . ?
Mn9 Mn11 O33 81.26(16) . . ?
Mn9 Mn11 O34 94.29(15) . . ?
Mn9 Mn11 O39 133.58(18) . . ?
Mn9 Mn11 O41 126.34(15) . . ?
Mn12 Mn11 O28 103.96(12) . . ?
Mn12 Mn11 O30 111.31(15) . . ?
Mn12 Mn11 O33 157.33(17) . . ?
Mn12 Mn11 O34 27.23(15) . . ?
Mn12 Mn11 O39 78.80(18) . . ?
Mn12 Mn11 O41 73.54(16) . . ?
O28 Mn11 O30 75.27(18) . . ?
O28 Mn11 O33 94.1(2) . . ?
O28 Mn11 O34 80.8(2) . . ?
O28 Mn11 O39 98.8(2) . . ?
O28 Mn11 O41 161.63(19) . . ?
O30 Mn11 O33 86.2(2) . . ?
O30 Mn11 O34 91.9(2) . . ?
O30 Mn11 O39 169.1(2) . . ?
O30 Mn11 O41 88.6(2) . . ?
O33 Mn11 O34 174.9(2) . . ?
O33 Mn11 O39 85.1(2) . . ?
O33 Mn11 O41 93.4(2) . . ?
O34 Mn11 O39 96.2(2) . . ?
O34 Mn11 O41 91.3(2) . . ?
O39 Mn11 O41 98.5(2) . . ?
Mn11 Mn12 O34 27.83(15) . . ?
Mn11 Mn12 O36 116.69(17) . . ?
Mn11 Mn12 O38 107.56(17) . . ?
Mn11 Mn12 O40 71.32(16) . . ?
Mn11 Mn12 O42 78.75(17) . . ?
Mn11 Mn12 N2 151.5(2) . . ?
O34 Mn12 O36 93.1(2) . . ?
O34 Mn12 O38 95.8(2) . . ?
O34 Mn12 O40 94.6(2) . . ?
O34 Mn12 O42 93.1(2) . . ?
O34 Mn12 N2 178.8(3) . . ?
O36 Mn12 O38 93.1(2) . . ?
O36 Mn12 O40 172.0(2) . . ?
O36 Mn12 O42 90.7(2) . . ?
O36 Mn12 N2 88.0(3) . . ?
O38 Mn12 O40 84.0(2) . . ?
O38 Mn12 O42 170.1(2) . . ?
O38 Mn12 N2 83.6(2) . . ?
O40 Mn12 O42 91.0(2) . . ?
O40 Mn12 N2 84.3(3) . . ?
O42 Mn12 N2 87.4(2) . . ?
Mn1 O1 Mn2 123.2(3) . . ?
Mn1 O1 Mn3 120.2(2) . . ?
Mn2 O1 Mn3 111.5(2) . . ?
Mn1 O2 C1 128.4(6) . . ?
Mn2 O3 C1 127.2(6) . . ?
Mn1 O4 C8 132.8(11) . . ?
Mn1 O4 C8' 140.6(17) . . ?
C8 O4 C8' 14(2) . . ?
Mn3 O5 C8 124.0(12) . . ?
Mn3 O5 C8' 133(2) . . ?
C8 O5 C8' 12(2) . . ?
Mn1 O6 C15 131.3(6) . . ?
Mn3 O7 C15 132.6(5) . . ?
Mn1 O8 C22 125.7(12) . . ?
Mn1 O8 C22' 128.5(14) . . ?
C22 O8 C22' 5.6(7) . . ?
Mn2 O9 C22 131.1(15) . . ?
Mn2 O9 C22' 128.9(13) . . ?
C22 O9 C22' 5.4(5) . . ?
Mn2 O10 Mn3 92.10(18) . . ?
Mn2 O10 Mn4 92.10(19) . . ?
Mn2 O10 C35 128.5(4) . . ?
Mn3 O10 Mn4 103.2(2) . . ?
Mn3 O10 C35 113.8(4) . . ?
Mn4 O10 C35 121.1(4) . . ?
Mn3 O11 Mn5 104.1(2) . . ?
Mn3 O11 C36 118.4(4) . . ?
Mn5 O11 C36 120.6(4) . . ?
Mn4 O12 Mn5 97.4(2) . . ?
Mn4 O12 Mn6 95.79(19) . . ?
Mn4 O12 C37 121.7(4) . . ?
Mn5 O12 Mn6 85.18(15) . . ?
Mn5 O12 C37 112.4(4) . . ?
Mn6 O12 C37 134.0(4) . . ?
Mn2 O13 Mn4 102.3(2) . . ?
Mn2 O13 C39 124.4(4) . . ?
Mn4 O13 C39 120.7(4) . . ?
Mn3 O14 Mn4 93.46(17) . . ?
Mn3 O14 Mn5 98.8(2) . . ?
Mn3 O14 C40 126.2(5) . . ?
Mn4 O14 Mn5 96.3(2) . . ?
Mn4 O14 C40 113.7(4) . . ?
Mn5 O14 C40 121.5(5) . . ?
Mn4 O15 Mn6 106.4(2) . . ?
Mn4 O15 C41 119.2(4) . . ?
Mn6 O15 C41 119.5(4) . . ?
Mn2 O16 C44 131.3(4) . . ?
Mn4 O17 C44 125.1(5) . . ?
Mn5 O18 Mn6 109.1(2) . . ?
Mn5 O18 Mn7 98.4(2) . . ?
Mn6 O18 Mn7 97.5(2) . . ?
Mn5 O19 Mn7 90.8(2) . . ?
Mn5 O20 C51 119.9(12) . . ?
Mn5 O20 C51' 126.0(13) . . ?
C51 O20 C51' 16.8(13) . . ?
Mn7 O21 C51 127.6(14) . . ?
Mn7 O21 C51' 126.6(12) . . ?
C51 O21 C51' 13.5(2) . . ?
Mn6 O22 Mn7 97.9(2) . . ?
Mn6 O22 Mn8 98.0(2) . . ?
Mn7 O22 Mn8 110.0(2) . . ?
Mn6 O23 Mn8 90.7(2) . . ?
Mn6 O24 C58 127.3(4) . . ?
Mn8 O25 C58 124.7(5) . . ?
Mn7 O26 Mn8 85.81(15) . . ?
Mn7 O26 Mn9 95.67(19) . . ?
Mn7 O26 C65 134.6(4) . . ?
Mn8 O26 Mn9 95.8(2) . . ?
Mn8 O26 C65 113.1(4) . . ?
Mn9 O26 C65 121.2(4) . . ?
Mn8 O27 Mn10 103.8(2) . . ?
Mn8 O27 C66 120.5(4) . . ?
Mn10 O27 C66 120.1(4) . . ?
Mn9 O28 Mn10 102.7(2) . . ?
Mn9 O28 Mn11 93.30(18) . . ?
Mn9 O28 C67 120.2(4) . . ?
Mn10 O28 Mn11 92.67(18) . . ?
Mn10 O28 C67 115.3(4) . . ?
Mn11 O28 C67 127.0(4) . . ?
Mn7 O29 Mn9 106.6(2) . . ?
Mn7 O29 C70 120.1(4) . . ?
Mn9 O29 C70 118.6(4) . . ?
Mn9 O30 Mn11 102.2(2) . . ?
Mn9 O30 C71 121.2(4) . . ?
Mn11 O30 C71 124.1(4) . . ?
Mn8 O31 Mn9 96.1(2) . . ?
Mn8 O31 Mn10 99.23(18) . . ?
Mn8 O31 C72 120.7(4) . . ?
Mn9 O31 Mn10 94.42(16) . . ?
Mn9 O31 C72 113.5(4) . . ?
Mn10 O31 C72 126.3(4) . . ?
Mn9 O32 C75 125.4(6) . . ?
Mn11 O33 C75 129.6(5) . . ?
Mn10 O34 Mn11 112.8(3) . . ?
Mn10 O34 Mn12 117.6(2) . . ?
Mn11 O34 Mn12 124.9(3) . . ?
Mn10 O35 C82 130.6(5) . . ?
Mn12 O36 C82 131.6(6) . . ?
Mn10 O37 C89 123.6(5) . . ?
Mn12 O38 C89 138.1(5) . . ?
Mn11 O39 C96 127.4(5) . . ?
Mn12 O40 C96 130.7(5) . . ?
Mn11 O41 C103 127.8(5) . . ?
Mn12 O42 C103 126.9(6) . . ?
Mn1 N1 C29 120.6(8) . . ?
Mn1 N1 C33 119.2(7) . . ?
C29 N1 C33 119.9(9) . . ?
Mn12 N2 C110 122.4(7) . . ?
Mn12 N2 C114 119.5(7) . . ?
C110 N2 C114 117.4(10) . . ?
O2 C1 O3 123.5(8) . . ?
O2 C1 C2 120.2(9) . . ?
O3 C1 C2 116.3(9) . . ?
C1 C2 C3 119.0(10) . . ?
C1 C2 C7 121.4(10) . . ?
C3 C2 C7 119.6(11) . . ?
C2 C3 C4 119.5(12) . . ?
C3 C4 C5 118.3(13) . . ?
C4 C5 C6 123.3(14) . . ?
C5 C6 C7 119.7(15) . . ?
C2 C7 C6 119.4(13) . . ?
O4 C8 O5 132.2(19) . . ?
O4 C8 C9 111(2) . . ?
O5 C8 C9 117(2) . . ?
C8 C9 C10 120(2) . . ?
C8 C9 C14 117(2) . . ?
C10 C9 C14 122(2) . . ?
C9 C10 C11 117(2) . . ?
C10 C11 C12 118(2) . . ?
C11 C12 C13 123(2) . . ?
C12 C13 C14 120(2) . . ?
C9 C14 C13 119(2) . . ?
O4 C8' O5 113(3) . . ?
O4 C8' C9' 128(4) . . ?
O5 C8' C9' 119(4) . . ?
C8' C9' C10' 122(3) . . ?
C8' C9' C14' 125(3) . . ?
C10' C9' C14' 114(2) . . ?
C9' C10' C11' 125(2) . . ?
C10' C11' C12' 119(2) . . ?
C11' C12' C13' 118(2) . . ?
C12' C13' C14' 123(2) . . ?
C9' C14' C13' 122(2) . . ?
O6 C15 O7 126.8(8) . . ?
O6 C15 C16 117.1(8) . . ?
O7 C15 C16 116.1(7) . . ?
C15 C16 C17 119.6(8) . . ?
C15 C16 C21 121.2(8) . . ?
C17 C16 C21 119.1(9) . . ?
C16 C17 C18 121.2(10) . . ?
C17 C18 C19 118.7(11) . . ?
C18 C19 C20 120.6(12) . . ?
C19 C20 C21 120.1(11) . . ?
C16 C21 C20 120.1(11) . . ?
O8 C22 O9 125.4(19) . . ?
O8 C22 C23 116(2) . . ?
O9 C22 C23 118(3) . . ?
C22 C23 C24 122.2(17) . . ?
C22 C23 C28 118.6(16) . . ?
C24 C23 C28 119.2(15) . . ?
C23 C24 C25 123.4(16) . . ?
C24 C25 C26 119.8(17) . . ?
C25 C26 C27 119.4(18) . . ?
C26 C27 C28 121.1(17) . . ?
C23 C28 C27 117.1(16) . . ?
O8 C22' O9 124.5(19) . . ?
O8 C22' C23' 119(2) . . ?
O9 C22' C23' 117(2) . . ?
C22' C23' C24' 119.6(16) . . ?
C22' C23' C28' 120.9(17) . . ?
C24' C23' C28' 119.5(15) . . ?
C23' C24' C25' 120.0(16) . . ?
C24' C25' C26' 121.7(17) . . ?
C25' C26' C27' 120.2(18) . . ?
C26' C27' C28' 118.0(17) . . ?
C23' C28' C27' 120.6(16) . . ?
N1 C29 C30 120.4(12) . . ?
C29 C30 C31 119.9(12) . . ?
C30 C31 C32 119.4(11) . . ?
C31 C32 C33 117.3(12) . . ?
N1 C33 C32 122.6(10) . . ?
C35 C34 C36 112.0(7) . . ?
C35 C34 C37 109.6(6) . . ?
C35 C34 C38 107.1(6) . . ?
C36 C34 C37 114.4(6) . . ?
C36 C34 C38 106.7(6) . . ?
C37 C34 C38 106.6(6) . . ?
O10 C35 C34 113.3(6) . . ?
O11 C36 C34 116.3(6) . . ?
O12 C37 C34 113.7(6) . . ?
O13 C39 C42 114.9(6) . . ?
O14 C40 C42 113.2(6) . . ?
O15 C41 C42 113.8(6) . . ?
C39 C42 C40 111.8(7) . . ?
C39 C42 C41 110.4(6) . . ?
C39 C42 C43 107.7(7) . . ?
C40 C42 C41 113.8(7) . . ?
C40 C42 C43 106.5(7) . . ?
C41 C42 C43 106.1(7) . . ?
O16 C44 O17 124.9(7) . . ?
O16 C44 C45 115.8(6) . . ?
O17 C44 C45 119.3(7) . . ?
C44 C45 C46 120.7(7) . . ?
C44 C45 C50 121.1(7) . . ?
C46 C45 C50 118.1(7) . . ?
C45 C46 C47 120.2(8) . . ?
C46 C47 C48 121.8(8) . . ?
C47 C48 C49 118.3(8) . . ?
C48 C49 C50 119.6(9) . . ?
C45 C50 C49 121.9(8) . . ?
O20 C51 O21 130(2) . . ?
O20 C51 C52 122(2) . . ?
O21 C51 C52 109(2) . . ?
C51 C52 C53 114.8(19) . . ?
C51 C52 C57 124.7(19) . . ?
C53 C52 C57 120.3(16) . . ?
C52 C53 C54 119.3(18) . . ?
C53 C54 C55 119(2) . . ?
C54 C55 C56 121.0(19) . . ?
C55 C56 C57 119.7(19) . . ?
C52 C57 C56 121.1(19) . . ?
O20 C51' O21 120(2) . . ?
O20 C51' C52' 122(2) . . ?
O21 C51' C52' 118(2) . . ?
C51' C52' C53' 119.2(17) . . ?
C51' C52' C57' 120.9(18) . . ?
C53' C52' C57' 119.8(15) . . ?
C52' C53' C54' 119.6(16) . . ?
C53' C54' C55' 118.6(17) . . ?
C54' C55' C56' 123.1(17) . . ?
C55' C56' C57' 117.8(17) . . ?
C52' C57' C56' 121.1(16) . . ?
O24 C58 O25 125.3(7) . . ?
O24 C58 C59 115.2(7) . . ?
O25 C58 C59 119.4(8) . . ?
C58 C59 C60 121.0(9) . . ?
C58 C59 C64 118.6(9) . . ?
C60 C59 C64 120.5(9) . . ?
C59 C60 C61 119.5(11) . . ?
C60 C61 C62 121.1(12) . . ?
C61 C62 C63 119.5(11) . . ?
C62 C63 C64 120.8(12) . . ?
C59 C64 C63 118.6(11) . . ?
O26 C65 C68 113.5(6) . . ?
O27 C66 C68 116.6(6) . . ?
O28 C67 C68 114.2(6) . . ?
C65 C68 C66 112.6(6) . . ?
C65 C68 C67 110.7(6) . . ?
C65 C68 C69 106.4(6) . . ?
C66 C68 C67 112.3(7) . . ?
C66 C68 C69 107.5(6) . . ?
C67 C68 C69 107.1(6) . . ?
O29 C70 C73 114.9(6) . . ?
O30 C71 C73 113.1(6) . . ?
O31 C72 C73 112.3(6) . . ?
C70 C73 C71 113.2(7) . . ?
C70 C73 C72 112.8(6) . . ?
C70 C73 C74 106.9(6) . . ?
C71 C73 C72 110.3(6) . . ?
C71 C73 C74 106.3(6) . . ?
C72 C73 C74 106.8(6) . . ?
O32 C75 O33 125.2(7) . . ?
O32 C75 C76 118.8(8) . . ?
O33 C75 C76 115.8(7) . . ?
C75 C76 C77 119.0(8) . . ?
C75 C76 C81 120.9(9) . . ?
C77 C76 C81 120.0(9) . . ?
C76 C77 C78 121.4(10) . . ?
C77 C78 C79 117.9(11) . . ?
C78 C79 C80 121.6(10) . . ?
C79 C80 C81 120.6(10) . . ?
C76 C81 C80 118.5(10) . . ?
O35 C82 O36 126.1(8) . . ?
O35 C82 C83 117.7(8) . . ?
O36 C82 C83 116.1(8) . . ?
C82 C83 C84 120.5(9) . . ?
C82 C83 C88 119.8(9) . . ?
C84 C83 C88 119.7(10) . . ?
C83 C84 C85 119.3(10) . . ?
C84 C85 C86 122.3(11) . . ?
C85 C86 C87 118.4(12) . . ?
C86 C87 C88 119.8(12) . . ?
C83 C88 C87 120.4(11) . . ?
O37 C89 O38 125.9(7) . . ?
O37 C89 C90 119.5(8) . . ?
O38 C89 C90 114.6(8) . . ?
C89 C90 C91 119.9(8) . . ?
C89 C90 C95 120.8(7) . . ?
C91 C90 C95 119.3(8) . . ?
C90 C91 C92 119.6(9) . . ?
C91 C92 C93 120.5(10) . . ?
C92 C93 C94 120.2(9) . . ?
C93 C94 C95 120.3(8) . . ?
C90 C95 C94 119.9(8) . . ?
O39 C96 O40 125.2(8) . . ?
O39 C96 C97 116.2(8) . . ?
O40 C96 C97 118.6(8) . . ?
C96 C97 C98 120.6(8) . . ?
C96 C97 C102 120.1(8) . . ?
C98 C97 C102 119.1(8) . . ?
C97 C98 C99 120.0(9) . . ?
C98 C99 C100 121.1(10) . . ?
C99 C100 C101 119.7(9) . . ?
C100 C101 C102 120.0(8) . . ?
C97 C102 C101 120.0(9) . . ?
O41 C103 O42 127.2(8) . . ?
O41 C103 C104 119.1(7) . . ?
O42 C103 C104 113.7(8) . . ?
C103 C104 C105 120.1(8) . . ?
C103 C104 C109 121.3(7) . . ?
C105 C104 C109 118.5(8) . . ?
C104 C105 C106 121.3(9) . . ?
C105 C106 C107 120.0(9) . . ?
C106 C107 C108 119.5(9) . . ?
C107 C108 C109 120.4(10) . . ?
C104 C109 C108 120.1(9) . . ?
N2 C110 C111 124.5(12) . . ?
C110 C111 C112 118.6(13) . . ?
C111 C112 C113 121.8(13) . . ?
C112 C113 C114 116.3(12) . . ?
N2 C114 C113 121.3(12) . . ?
C1S C2S O3S 110.2(11) . . ?
C2S O3S C4S 113.1(10) . . ?
O3S C4S C5S 112.5(10) . . ?
C6S C7S O8S 108.8(11) . . ?
C7S O8S C9S 114.9(10) . . ?
O8S C9S C10S 110.9(10) . . ?
C11S C12S O13S 100.0 . . ?
C12S O13S C14S 118.1 . . ?
O13S C14S C15S 136.3 . . ?

loop_
_geom_bond_atom_site_label_1
_geom_bond_atom_site_label_2
_geom_bond_distance
_geom_bond_site_symmetry_2
_geom_bond_publ_flag
Mn1 Mn2 3.2081(17) . ?
Mn1 O1 1.795(5) . ?
Mn1 O2 2.102(7) . ?
Mn1 O4 2.115(6) . ?
Mn1 O6 2.059(6) . ?
Mn1 O8 2.061(6) . ?
Mn1 N1 2.072(8) . ?
Mn2 Mn4 3.0304(15) . ?
Mn2 O1 1.852(5) . ?
Mn2 O3 1.957(6) . ?
Mn2 O9 2.146(5) . ?
Mn2 O10 2.269(5) . ?
Mn2 O13 1.981(5) . ?
Mn2 O16 1.959(5) . ?
Mn3 Mn5 3.1773(16) . ?
Mn3 O1 2.098(5) . ?
Mn3 O5 2.094(6) . ?
Mn3 O7 2.087(6) . ?
Mn3 O10 2.271(5) . ?
Mn3 O11 2.133(5) . ?
Mn3 O14 2.228(5) . ?
Mn4 Mn5 3.1744(15) . ?
Mn4 Mn6 3.1142(15) . ?
Mn4 O10 1.927(5) . ?
Mn4 O12 1.883(5) . ?
Mn4 O13 1.910(5) . ?
Mn4 O14 2.300(5) . ?
Mn4 O15 1.911(5) . ?
Mn4 O17 2.157(5) . ?
Mn5 Mn6 3.1281(15) . ?
Mn5 Mn7 2.8889(15) . ?
Mn5 O11 1.892(5) . ?
Mn5 O12 2.324(5) . ?
Mn5 O14 1.950(5) . ?
Mn5 O18 1.928(5) . ?
Mn5 O19 1.907(5) . ?
Mn5 O20 2.176(5) . ?
Mn6 Mn7 2.8577(14) . ?
Mn6 Mn8 2.8815(15) . ?
Mn6 O12 2.298(4) . ?
Mn6 O15 1.978(5) . ?
Mn6 O18 1.913(4) . ?
Mn6 O22 1.882(5) . ?
Mn6 O23 2.132(5) . ?
Mn6 O24 1.970(5) . ?
Mn7 Mn8 3.1483(15) . ?
Mn7 Mn9 3.1143(15) . ?
Mn7 O18 1.888(5) . ?
Mn7 O19 2.144(5) . ?
Mn7 O21 1.966(5) . ?
Mn7 O22 1.907(5) . ?
Mn7 O26 2.289(4) . ?
Mn7 O29 1.981(5) . ?
Mn8 Mn9 3.1542(14) . ?
Mn8 Mn10 3.1916(15) . ?
Mn8 O22 1.935(4) . ?
Mn8 O23 1.913(5) . ?
Mn8 O25 2.173(5) . ?
Mn8 O26 2.335(5) . ?
Mn8 O27 1.890(5) . ?
Mn8 O31 1.939(5) . ?
Mn9 Mn11 3.0291(15) . ?
Mn9 O26 1.898(5) . ?
Mn9 O28 1.912(4) . ?
Mn9 O29 1.903(4) . ?
Mn9 O30 1.909(5) . ?
Mn9 O31 2.289(5) . ?
Mn9 O32 2.163(5) . ?
Mn10 O27 2.161(5) . ?
Mn10 O28 2.334(5) . ?
Mn10 O31 2.244(4) . ?
Mn10 O34 2.129(5) . ?
Mn10 O35 2.114(6) . ?
Mn10 O37 2.127(5) . ?
Mn11 Mn12 3.2335(17) . ?
Mn11 O28 2.242(5) . ?
Mn11 O30 1.982(4) . ?
Mn11 O33 1.954(5) . ?
Mn11 O34 1.841(5) . ?
Mn11 O39 1.949(5) . ?
Mn11 O41 2.131(6) . ?
Mn12 O34 1.805(5) . ?
Mn12 O36 2.085(6) . ?
Mn12 O38 2.029(5) . ?
Mn12 O40 2.141(6) . ?
Mn12 O42 2.020(5) . ?
Mn12 N2 2.059(7) . ?
O2 C1 1.241(10) . ?
O3 C1 1.279(10) . ?
O4 C8 1.25(3) . ?
O4 C8' 1.32(5) . ?
O5 C8 1.18(3) . ?
O5 C8' 1.35(5) . ?
O6 C15 1.278(10) . ?
O7 C15 1.227(9) . ?
O8 C22 1.29(4) . ?
O8 C22' 1.24(4) . ?
O9 C22 1.23(4) . ?
O9 C22' 1.29(4) . ?
O10 C35 1.430(8) . ?
O11 C36 1.418(9) . ?
O12 C37 1.425(8) . ?
O13 C39 1.425(9) . ?
O14 C40 1.436(9) . ?
O15 C41 1.447(9) . ?
O16 C44 1.280(9) . ?
O17 C44 1.269(8) . ?
O20 C51 1.30(3) . ?
O20 C51' 1.17(3) . ?
O21 C51 1.17(3) . ?
O21 C51' 1.41(3) . ?
O24 C58 1.286(9) . ?
O25 C58 1.252(9) . ?
O26 C65 1.434(8) . ?
O27 C66 1.435(8) . ?
O28 C67 1.437(8) . ?
O29 C70 1.438(9) . ?
O30 C71 1.423(9) . ?
O31 C72 1.445(8) . ?
O32 C75 1.251(9) . ?
O33 C75 1.289(10) . ?
O35 C82 1.252(10) . ?
O36 C82 1.254(10) . ?
O37 C89 1.241(9) . ?
O38 C89 1.256(10) . ?
O39 C96 1.286(10) . ?
O40 C96 1.243(10) . ?
O41 C103 1.228(10) . ?
O42 C103 1.294(9) . ?
N1 C29 1.343(13) . ?
N1 C33 1.334(13) . ?
N2 C110 1.277(12) . ?
N2 C114 1.321(13) . ?
C1 C2 1.498(13) . ?
C2 C3 1.415(14) . ?
C2 C7 1.342(14) . ?
C3 C4 1.380(15) . ?
C4 C5 1.311(18) . ?
C5 C6 1.357(19) . ?
C6 C7 1.371(17) . ?
C8 C9 1.68(3) . ?
C9 C10 1.44(3) . ?
C9 C14 1.37(3) . ?
C10 C11 1.44(3) . ?
C11 C12 1.39(3) . ?
C12 C13 1.40(3) . ?
C13 C14 1.39(3) . ?
C8' C9' 1.30(5) . ?
C9' C10' 1.33(3) . ?
C9' C14' 1.39(3) . ?
C10' C11' 1.42(3) . ?
C11' C12' 1.31(3) . ?
C12' C13' 1.34(3) . ?
C13' C14' 1.34(3) . ?
C15 C16 1.503(12) . ?
C16 C17 1.394(12) . ?
C16 C21 1.365(13) . ?
C17 C18 1.345(14) . ?
C18 C19 1.387(17) . ?
C19 C20 1.368(17) . ?
C20 C21 1.363(15) . ?
C22 C23 1.500(16) . ?
C23 C24 1.353(17) . ?
C23 C28 1.367(17) . ?
C24 C25 1.384(19) . ?
C25 C26 1.325(19) . ?
C26 C27 1.38(2) . ?
C27 C28 1.45(2) . ?
C22' C23' 1.498(17) . ?
C23' C24' 1.355(17) . ?
C23' C28' 1.361(17) . ?
C24' C25' 1.387(19) . ?
C25' C26' 1.35(2) . ?
C26' C27' 1.36(2) . ?
C27' C28' 1.44(2) . ?
C29 C30 1.386(15) . ?
C30 C31 1.384(16) . ?
C31 C32 1.382(15) . ?
C32 C33 1.402(13) . ?
C34 C35 1.547(10) . ?
C34 C36 1.518(10) . ?
C34 C37 1.535(10) . ?
C34 C38 1.548(10) . ?
C39 C42 1.516(11) . ?
C40 C42 1.528(11) . ?
C41 C42 1.542(11) . ?
C42 C43 1.545(11) . ?
C44 C45 1.474(10) . ?
C45 C46 1.391(10) . ?
C45 C50 1.369(11) . ?
C46 C47 1.359(11) . ?
C47 C48 1.381(12) . ?
C48 C49 1.387(12) . ?
C49 C50 1.379(11) . ?
C51 C52 1.46(3) . ?
C52 C53 1.36(2) . ?
C52 C57 1.41(2) . ?
C53 C54 1.43(2) . ?
C54 C55 1.40(3) . ?
C55 C56 1.38(3) . ?
C56 C57 1.36(2) . ?
C51' C52' 1.50(3) . ?
C52' C53' 1.39(2) . ?
C52' C57' 1.35(2) . ?
C53' C54' 1.41(2) . ?
C54' C55' 1.37(3) . ?
C55' C56' 1.35(3) . ?
C56' C57' 1.42(2) . ?
C58 C59 1.484(11) . ?
C59 C60 1.389(14) . ?
C59 C64 1.400(13) . ?
C60 C61 1.396(14) . ?
C61 C62 1.357(17) . ?
C62 C63 1.405(17) . ?
C63 C64 1.392(14) . ?
C65 C68 1.544(10) . ?
C66 C68 1.533(10) . ?
C67 C68 1.524(10) . ?
C68 C69 1.533(10) . ?
C70 C73 1.509(11) . ?
C71 C73 1.543(10) . ?
C72 C73 1.536(10) . ?
C73 C74 1.541(11) . ?
C75 C76 1.499(11) . ?
C76 C77 1.361(13) . ?
C76 C81 1.395(12) . ?
C77 C78 1.386(13) . ?
C78 C79 1.396(15) . ?
C79 C80 1.337(15) . ?
C80 C81 1.401(13) . ?
C82 C83 1.500(12) . ?
C83 C84 1.386(13) . ?
C83 C88 1.397(14) . ?
C84 C85 1.402(14) . ?
C85 C86 1.390(16) . ?
C86 C87 1.399(17) . ?
C87 C88 1.421(16) . ?
C89 C90 1.497(11) . ?
C90 C91 1.378(12) . ?
C90 C95 1.380(11) . ?
C91 C92 1.384(13) . ?
C92 C93 1.359(14) . ?
C93 C94 1.355(13) . ?
C94 C95 1.384(11) . ?
C96 C97 1.506(11) . ?
C97 C98 1.374(12) . ?
C97 C102 1.384(11) . ?
C98 C99 1.392(13) . ?
C99 C100 1.346(13) . ?
C100 C101 1.379(13) . ?
C101 C102 1.391(12) . ?
C103 C104 1.496(11) . ?
C104 C105 1.377(11) . ?
C104 C109 1.349(11) . ?
C105 C106 1.369(12) . ?
C106 C107 1.341(13) . ?
C107 C108 1.371(14) . ?
C108 C109 1.384(13) . ?
C110 C111 1.374(15) . ?
C111 C112 1.277(17) . ?
C112 C113 1.354(17) . ?
C113 C114 1.422(16) . ?
C1S C2S 1.503(15) . ?
C2S O3S 1.404(11) . ?
O3S C4S 1.357(10) . ?
C4S C5S 1.589(13) . ?
C6S C7S 1.560(15) . ?
C7S O8S 1.435(13) . ?
O8S C9S 1.339(12) . ?
C9S C10S 1.657(13) . ?
C11S C12S 1.5043 . ?
C12S O13S 1.3898 . ?
O13S C14S 1.3422 . ?
C14S C15S 1.8079 . ?
